data_2017812
loop_
_publ_author_name
'Linden, Anthony'
'Dorta, Romano'

_publ_section_title
;
 An optically pure P--alkene-ligated Ir^I^ complex
;
_journal_coeditor_code FG3194
_journal_issue 10
_journal_name_full 'Acta Crystallographica Section C'
_journal_page_first m290
_journal_page_last m293
_journal_paper_doi 10.1107/S0108270110036413
_journal_volume 66
_journal_year 2010
_chemical_formula_iupac '[Ir Cl (C34 H22 N O2 P)2] , C6 H6 , C5 H12'
_chemical_formula_moiety 'C68 H44 Cl Ir N2 O4 P2 , C6 H6 , C5 H12'
_chemical_formula_sum 'C79 H62 Cl Ir N2 O4 P2'
_chemical_formula_weight 1392.97
_chemical_name_systematic
;
(<i>P</i>)-chloridobis[(<i>S</i>)-(+)-5-(3,5-dioxa-4-
phosphacyclohepta[2,1-<i>a</i>;3,4-<i>a</i>']dinaphthalen-4-yl)-
dibenz[<i>b</i>,<i>f</i>]azepine]iridium(I)--benzene--pentane (1/1/1)
;
_space_group_IT_number 4
_symmetry_cell_setting monoclinic
_symmetry_space_group_name_Hall 'P 2yb'
_symmetry_space_group_name_H-M 'P 1 21 1'
_atom_sites_solution_hydrogens geom
_atom_sites_solution_primary heavy
_atom_sites_solution_secondary difmap
_audit_creation_method SHELXL97
_cell_angle_alpha 90.00
_cell_angle_beta 109.7487(4)
_cell_angle_gamma 90.00
_cell_formula_units_Z 4
_cell_length_a 22.27160(10)
_cell_length_b 12.69440(10)
_cell_length_c 23.6689(2)
_cell_measurement_reflns_used 281047
_cell_measurement_temperature 160.0(10)
_cell_measurement_theta_max 25.0
_cell_measurement_theta_min 2.0
_cell_volume 6298.19(8)
_computing_cell_refinement 'DENZO-SMN (Otwinowski & Minor, 1997)'
_computing_data_collection 'COLLECT (Nonius, 2000)'
_computing_data_reduction
;
DENZO-SMN (Otwinowski & Minor, 1997) and SCALEPACK (Otwinowski & Minor,
1997)
;
_computing_molecular_graphics 'ORTEPII (Johnson, 1976)'
_computing_publication_material
;
SHELXL97 (Sheldrick, 2008) and PLATON (Spek, 2009)
;
_computing_structure_refinement 'SHELXL97 (Sheldrick, 2008)'
_computing_structure_solution 'DIRDIF94 (Beurskens <i>et al.</i>, 1994)'
_diffrn_ambient_temperature 160.0(10)
_diffrn_detector_area_resol_mean 9
_diffrn_measured_fraction_theta_full 0.996
_diffrn_measured_fraction_theta_max 0.996
_diffrn_measurement_device_type 'Nonius KappaCCD area-detector'
_diffrn_measurement_method '\w scans with \k offsets'
_diffrn_radiation_monochromator 'horizontally mounted graphite crystal'
_diffrn_radiation_source 'Nonius FR590 sealed tube generator'
_diffrn_radiation_type 'Mo K\a'
_diffrn_radiation_wavelength 0.71073
_diffrn_reflns_av_R_equivalents 0.0490
_diffrn_reflns_av_sigmaI/netI 0.0333
_diffrn_reflns_limit_h_max 26
_diffrn_reflns_limit_h_min -26
_diffrn_reflns_limit_k_max 15
_diffrn_reflns_limit_k_min -15
_diffrn_reflns_limit_l_max 28
_diffrn_reflns_limit_l_min -26
_diffrn_reflns_number 99162
_diffrn_reflns_theta_full 25.04
_diffrn_reflns_theta_max 25.04
_diffrn_reflns_theta_min 2.17
_diffrn_standards_decay_% 0
_diffrn_standards_number 0
_exptl_absorpt_coefficient_mu 2.274
_exptl_absorpt_correction_T_max 0.649
_exptl_absorpt_correction_T_min 0.536
_exptl_absorpt_correction_type multi-scan
_exptl_absorpt_process_details '(SORTAV; Blessing, 1995)'
_exptl_crystal_colour colourless
_exptl_crystal_density_diffrn 1.469
_exptl_crystal_density_method 'not measured'
_exptl_crystal_description tablet
_exptl_crystal_F_000 2824
_exptl_crystal_size_max 0.28
_exptl_crystal_size_mid 0.12
_exptl_crystal_size_min 0.10
_refine_diff_density_max 1.359
_refine_diff_density_min -1.064
_refine_ls_abs_structure_details 'Flack & Bernardinelli (1999, 2000), with 10122 Friedel pairs'
_refine_ls_abs_structure_Flack -0.018(3)
_refine_ls_extinction_coef 0.00036(5)
_refine_ls_extinction_expression Fc^*^=kFc[1+0.001xFc^2^\l^3^/sin(2\q)]^-1/4^
_refine_ls_extinction_method 'SHELXL97 (Sheldrick, 2008)'
_refine_ls_goodness_of_fit_ref 1.048
_refine_ls_hydrogen_treatment constr
_refine_ls_matrix_type full
_refine_ls_number_parameters 1610
_refine_ls_number_reflns 21762
_refine_ls_number_restraints 90
_refine_ls_restrained_S_all 1.055
_refine_ls_R_factor_all 0.0312
_refine_ls_R_factor_gt 0.0280
_refine_ls_shift/su_max 0.004
_refine_ls_shift/su_mean 0.000
_refine_ls_structure_factor_coef Fsqd
_refine_ls_weighting_details 'w = 1/[\s^2^(Fo^2^)+(0.0338P)^2^+7.9338P] where P=(Fo^2^+2Fc^2^)/3'
_refine_ls_weighting_scheme calc
_refine_ls_wR_factor_gt 0.0659
_refine_ls_wR_factor_ref 0.0678
_reflns_number_gt 20907
_reflns_number_total 21763
_reflns_threshold_expression I>2\s(I)
_cod_data_source_file fg3194.cif
_cod_data_source_block 3
_cod_original_sg_symbol_H-M 'P 21'
_cod_database_code 2017812
_cod_database_fobs_code 2017812

loop_
_symmetry_equiv_pos_as_xyz
'x, y, z'
'-x, y+1/2, -z'

loop_
_atom_site_type_symbol
_atom_site_label
_atom_site_fract_x
_atom_site_fract_y
_atom_site_fract_z
_atom_site_U_iso_or_equiv
_atom_site_adp_type
_atom_site_calc_flag
_atom_site_refinement_flags
_atom_site_occupancy
_atom_site_disorder_assembly
_atom_site_disorder_group
Ir Ir1 0.561043(7) 0.791769(12) 0.281867(7) 0.02116(5) Uani d . 1 . .
Cl Cl1 0.45476(5) 0.85575(10) 0.27430(5) 0.0326(3) Uani d . 1 . .
P P1 0.55827(5) 0.88068(10) 0.19754(5) 0.0236(2) Uani d . 1 . .
P P2 0.57194(5) 0.69716(9) 0.36602(5) 0.0217(2) Uani d . 1 . .
O O1 0.49520(13) 0.9354(3) 0.15263(14) 0.0285(7) Uani d . 1 . .
O O2 0.58394(13) 0.8083(3) 0.15501(13) 0.0278(7) Uani d . 1 . .
O O3 0.52411(13) 0.7119(2) 0.40315(13) 0.0235(6) Uani d . 1 . .
O O4 0.64153(13) 0.7074(2) 0.41636(13) 0.0241(6) Uani d . 1 . .
N N1 0.60573(16) 0.9881(3) 0.21238(15) 0.0266(8) Uani d . 1 . .
N N2 0.56285(17) 0.5662(3) 0.35307(17) 0.0251(8) Uani d . 1 . .
C C1 0.4484(2) 0.8689(4) 0.1131(2) 0.0297(10) Uani d . 1 . .
C C2 0.4606(2) 0.8250(4) 0.0653(2) 0.0292(10) Uani d . 1 . .
C C3 0.4141(2) 0.7533(4) 0.0278(2) 0.0305(11) Uani d . 1 . .
C C4 0.4257(2) 0.6911(4) -0.0176(2) 0.0375(12) Uani d . 1 . .
H H4 0.4661 0.6950 -0.0229 0.045 Uiso calc R 1 . .
C C5 0.3801(3) 0.6268(5) -0.0534(3) 0.0433(13) Uani d . 1 . .
H H5 0.3888 0.5862 -0.0835 0.052 Uiso calc R 1 . .
C C6 0.3198(3) 0.6196(5) -0.0463(3) 0.0507(15) Uani d . 1 . .
H H6 0.2874 0.5767 -0.0726 0.061 Uiso calc R 1 . .
C C7 0.3079(2) 0.6745(5) -0.0012(3) 0.0449(14) Uani d . 1 . .
H H7 0.2677 0.6677 0.0041 0.054 Uiso calc R 1 . .
C C8 0.3549(2) 0.7410(4) 0.0372(2) 0.0339(11) Uani d . 1 . .
C C9 0.3437(2) 0.7962(5) 0.0850(2) 0.0356(11) Uani d . 1 . .
H H9 0.3034 0.7903 0.0904 0.043 Uiso calc R 1 . .
C C10 0.3901(2) 0.8577(4) 0.1234(2) 0.0340(11) Uani d . 1 . .
H H10 0.3832 0.8921 0.1564 0.041 Uiso calc R 1 . .
C C11 0.5795(2) 0.8371(4) 0.0963(2) 0.0295(10) Uani d . 1 . .
C C12 0.5208(2) 0.8490(4) 0.0531(2) 0.0285(10) Uani d . 1 . .
C C13 0.5195(2) 0.8831(4) -0.0052(2) 0.0343(11) Uani d . 1 . .
C C14 0.4623(3) 0.9141(5) -0.0505(2) 0.0445(14) Uani d . 1 . .
H H14 0.4236 0.9142 -0.0420 0.053 Uiso calc R 1 . .
C C15 0.4617(3) 0.9440(5) -0.1062(3) 0.0557(16) Uani d . 1 . .
H H15 0.4229 0.9649 -0.1360 0.067 Uiso calc R 1 . .
C C16 0.5192(3) 0.9435(6) -0.1191(3) 0.067(2) Uani d . 1 . .
H H16 0.5186 0.9612 -0.1583 0.080 Uiso calc R 1 . .
C C17 0.5754(3) 0.9179(6) -0.0760(3) 0.0586(18) Uani d . 1 . .
H H17 0.6138 0.9199 -0.0850 0.070 Uiso calc R 1 . .
C C18 0.5771(3) 0.8884(5) -0.0182(2) 0.0424(13) Uani d . 1 . .
C C19 0.6356(2) 0.8653(5) 0.0282(2) 0.0424(13) Uani d . 1 . .
H H19 0.6743 0.8659 0.0197 0.051 Uiso calc R 1 . .
C C20 0.6368(2) 0.8422(4) 0.0850(2) 0.0349(12) Uani d . 1 . .
H H20 0.6762 0.8299 0.1162 0.042 Uiso calc R 1 . .
C C21 0.53263(19) 0.8033(4) 0.43898(18) 0.0231(9) Uani d . 1 . .
C C22 0.58436(19) 0.8068(4) 0.49120(18) 0.0228(9) Uani d . 1 . .
C C23 0.5966(2) 0.9045(4) 0.52451(19) 0.0236(9) Uani d . 1 . .
C C24 0.6522(2) 0.9229(4) 0.5732(2) 0.0271(10) Uani d . 1 . .
H H24 0.6840 0.8697 0.5851 0.032 Uiso calc R 1 . .
C C25 0.6619(2) 1.0158(4) 0.6043(2) 0.0353(12) Uani d . 1 . .
H H25 0.6998 1.0260 0.6376 0.042 Uiso calc R 1 . .
C C26 0.6159(3) 1.0964(4) 0.5871(2) 0.0381(12) Uani d . 1 . .
H H26 0.6223 1.1603 0.6092 0.046 Uiso calc R 1 . .
C C27 0.5616(2) 1.0826(4) 0.5382(2) 0.0351(11) Uani d . 1 . .
H H27 0.5311 1.1378 0.5262 0.042 Uiso calc R 1 . .
C C28 0.5507(2) 0.9870(4) 0.50570(19) 0.0285(9) Uani d . 1 . .
C C29 0.4950(2) 0.9715(4) 0.4549(2) 0.0337(11) Uani d . 1 . .
H H29 0.4630 1.0245 0.4442 0.040 Uiso calc R 1 . .
C C30 0.4863(2) 0.8824(4) 0.4211(2) 0.0293(10) Uani d . 1 . .
H H30 0.4498 0.8741 0.3861 0.035 Uiso calc R 1 . .
C C31 0.65312(19) 0.6662(3) 0.47414(19) 0.0236(9) Uani d . 1 . .
C C32 0.62563(19) 0.7135(3) 0.51154(18) 0.0211(9) Uani d . 1 . .
C C33 0.6342(2) 0.6641(3) 0.5686(2) 0.0245(10) Uani d . 1 . .
C C34 0.6024(2) 0.6999(4) 0.60767(19) 0.0275(10) Uani d . 1 . .
H H34 0.5773 0.7622 0.5984 0.033 Uiso calc R 1 . .
C C35 0.6079(2) 0.6444(4) 0.6590(2) 0.0338(11) Uani d . 1 . .
H H35 0.5857 0.6685 0.6844 0.041 Uiso calc R 1 . .
C C36 0.6451(2) 0.5541(4) 0.6749(2) 0.0359(12) Uani d . 1 . .
H H36 0.6478 0.5169 0.7105 0.043 Uiso calc R 1 . .
C C37 0.6777(2) 0.5192(3) 0.6393(2) 0.0325(11) Uani d . 1 . .
H H37 0.7041 0.4586 0.6509 0.039 Uiso calc R 1 . .
C C38 0.6732(2) 0.5716(4) 0.5848(2) 0.0270(10) Uani d . 1 . .
C C39 0.7050(2) 0.5346(4) 0.5466(2) 0.0313(11) Uani d . 1 . .
H H39 0.7335 0.4768 0.5590 0.038 Uiso calc R 1 . .
C C40 0.6956(2) 0.5804(4) 0.4917(2) 0.0311(11) Uani d . 1 . .
H H40 0.7173 0.5549 0.4661 0.037 Uiso calc R 1 . .
C C41 0.5868(2) 1.0638(4) 0.2494(2) 0.0298(11) Uani d . 1 . .
C C42 0.5676(2) 1.1643(4) 0.2262(2) 0.0405(12) Uani d . 1 . .
H H42 0.5674 1.1822 0.1872 0.049 Uiso calc R 1 . .
C C43 0.5491(3) 1.2370(5) 0.2599(3) 0.0523(16) Uani d . 1 . .
H H43 0.5375 1.3061 0.2447 0.063 Uiso calc R 1 . .
C C44 0.5471(2) 1.2102(4) 0.3155(3) 0.0439(13) Uani d . 1 . .
H H44 0.5335 1.2602 0.3385 0.053 Uiso calc R 1 . .
C C45 0.5649(2) 1.1107(4) 0.3376(2) 0.0331(11) Uani d . 1 . .
H H45 0.5623 1.0927 0.3757 0.040 Uiso calc R 1 . .
C C46 0.5865(2) 1.0350(3) 0.3063(2) 0.0266(10) Uani d . 1 . .
C C47 0.6063(2) 0.9302(3) 0.33365(19) 0.0225(9) Uani d . 1 . .
H H47 0.6071 0.9268 0.3761 0.027 Uiso calc R 1 . .
C C48 0.65491(19) 0.8639(3) 0.3237(2) 0.0243(9) Uani d . 1 . .
H H48 0.6803 0.8258 0.3611 0.029 Uiso calc R 1 . .
C C49 0.6951(2) 0.8960(4) 0.2885(2) 0.0263(10) Uani d . 1 . .
C C50 0.7600(2) 0.8697(4) 0.3092(2) 0.0348(11) Uani d . 1 . .
H H50 0.7763 0.8235 0.3425 0.042 Uiso calc R 1 . .
C C51 0.8010(2) 0.9109(5) 0.2815(3) 0.0446(14) Uani d . 1 . .
H H51 0.8449 0.8927 0.2962 0.054 Uiso calc R 1 . .
C C52 0.7789(2) 0.9773(5) 0.2333(2) 0.0463(15) Uani d . 1 . .
H H52 0.8075 1.0067 0.2155 0.056 Uiso calc R 1 . .
C C53 0.7144(2) 1.0013(5) 0.2106(2) 0.0382(11) Uani d . 1 . .
H H53 0.6985 1.0458 0.1765 0.046 Uiso calc R 1 . .
C C54 0.6733(2) 0.9609(4) 0.2374(2) 0.0281(10) Uani d . 1 . .
C C55 0.6139(2) 0.5212(3) 0.3356(2) 0.0278(10) Uani d . 1 . .
C C56 0.6488(2) 0.4370(4) 0.3685(2) 0.0324(11) Uani d . 1 . .
H H56 0.6381 0.4081 0.4009 0.039 Uiso calc R 1 . .
C C57 0.6992(3) 0.3954(4) 0.3537(2) 0.0408(13) Uani d . 1 . .
H H57 0.7227 0.3374 0.3756 0.049 Uiso calc R 1 . .
C C58 0.7151(2) 0.4389(5) 0.3067(3) 0.0431(13) Uani d . 1 . .
H H58 0.7502 0.4117 0.2972 0.052 Uiso calc R 1 . .
C C59 0.6796(2) 0.5221(4) 0.2736(2) 0.0384(12) Uani d . 1 . .
H H59 0.6909 0.5514 0.2417 0.046 Uiso calc R 1 . .
C C60 0.6272(2) 0.5635(4) 0.2867(2) 0.0276(10) Uani d . 1 . .
C C61 0.5878(2) 0.6463(4) 0.24676(19) 0.0259(10) Uani d . 1 . .
H H61 0.6021 0.6603 0.2117 0.031 Uiso calc R 1 . .
C C62 0.5190(2) 0.6516(4) 0.23000(19) 0.0241(10) Uani d . 1 . .
H H62 0.4980 0.6676 0.1864 0.029 Uiso calc R 1 . .
C C63 0.4792(2) 0.5827(4) 0.2535(2) 0.0284(10) Uani d . 1 . .
C C64 0.4171(2) 0.5570(4) 0.2160(2) 0.0341(11) Uani d . 1 . .
H H64 0.4001 0.5884 0.1775 0.041 Uiso calc R 1 . .
C C65 0.3805(2) 0.4861(5) 0.2349(2) 0.0450(13) Uani d . 1 . .
H H65 0.3389 0.4689 0.2089 0.054 Uiso calc R 1 . .
C C66 0.4035(2) 0.4403(4) 0.2909(3) 0.0406(12) Uani d . 1 . .
H H66 0.3786 0.3896 0.3026 0.049 Uiso calc R 1 . .
C C67 0.4628(2) 0.4684(4) 0.3297(2) 0.0341(12) Uani d . 1 . .
H H67 0.4782 0.4396 0.3690 0.041 Uiso calc R 1 . .
C C68 0.5002(2) 0.5392(4) 0.3110(2) 0.0279(10) Uani d . 1 . .
Ir Ir2 0.944388(7) 0.496363(12) 0.752585(7) 0.01917(5) Uani d . 1 . .
Cl Cl2 1.05182(5) 0.44591(11) 0.75782(6) 0.0370(3) Uani d . 1 . .
P P3 0.90482(5) 0.35426(9) 0.69274(5) 0.0200(2) Uani d . 1 . .
P P4 0.98494(5) 0.63767(9) 0.81215(5) 0.0190(2) Uani d . 1 . .
O O5 0.83910(13) 0.3787(2) 0.63916(12) 0.0212(6) Uani d . 1 . .
O O6 0.94567(12) 0.2887(3) 0.66014(12) 0.0229(6) Uani d . 1 . .
O O7 0.96186(13) 0.6516(2) 0.86924(12) 0.0200(6) Uani d . 1 . .
O O8 1.06068(13) 0.6537(2) 0.83957(12) 0.0213(6) Uani d . 1 . .
N N3 0.88559(17) 0.2559(3) 0.73156(16) 0.0218(8) Uani d . 1 . .
N N4 0.96574(16) 0.7522(3) 0.77472(15) 0.0197(7) Uani d . 1 . .
C C71 0.81481(19) 0.3129(3) 0.58863(18) 0.0221(9) Uani d . 1 . .
C C72 0.84647(18) 0.3031(3) 0.54830(18) 0.0215(8) Uani d . 1 . .
C C73 0.8192(2) 0.2364(3) 0.49718(19) 0.0232(9) Uani d . 1 . .
C C74 0.8516(2) 0.2116(4) 0.4563(2) 0.0291(10) Uani d . 1 . .
H H74 0.8933 0.2384 0.4633 0.035 Uiso calc R 1 . .
C C75 0.8237(3) 0.1500(4) 0.4071(2) 0.0396(12) Uani d . 1 . .
H H75 0.8460 0.1349 0.3802 0.048 Uiso calc R 1 . .
C C76 0.7619(3) 0.1086(4) 0.3958(2) 0.0417(13) Uani d . 1 . .
H H76 0.7422 0.0678 0.3608 0.050 Uiso calc R 1 . .
C C77 0.7307(2) 0.1271(4) 0.4352(2) 0.0365(12) Uani d . 1 . .
H H77 0.6897 0.0969 0.4281 0.044 Uiso calc R 1 . .
C C78 0.7579(2) 0.1905(4) 0.48667(19) 0.0272(10) Uani d . 1 . .
C C79 0.7267(2) 0.2087(4) 0.5293(2) 0.0291(10) Uani d . 1 . .
H H79 0.6855 0.1796 0.5223 0.035 Uiso calc R 1 . .
C C80 0.7544(2) 0.2667(3) 0.57953(19) 0.0254(10) Uani d . 1 . .
H H80 0.7336 0.2761 0.6082 0.031 Uiso calc R 1 . .
C C81 0.9584(2) 0.3407(3) 0.6124(2) 0.0252(9) Uani d . 1 . .
C C82 0.9091(2) 0.3566(3) 0.55918(19) 0.0225(9) Uani d . 1 . .
C C83 0.9210(2) 0.4226(4) 0.5150(2) 0.0289(10) Uani d . 1 . .
C C84 0.8719(3) 0.4584(4) 0.4626(2) 0.0355(11) Uani d . 1 . .
H H84 0.8293 0.4358 0.4550 0.043 Uiso calc R 1 . .
C C85 0.8851(3) 0.5247(4) 0.4230(2) 0.0453(14) Uani d . 1 . .
H H85 0.8516 0.5478 0.3883 0.054 Uiso calc R 1 . .
C C86 0.9477(3) 0.5590(5) 0.4329(3) 0.0534(16) Uani d . 1 . .
H H86 0.9564 0.6048 0.4049 0.064 Uiso calc R 1 . .
C C87 0.9955(3) 0.5272(5) 0.4823(2) 0.0493(15) Uani d . 1 . .
H H87 1.0376 0.5517 0.4886 0.059 Uiso calc R 1 . .
C C88 0.9846(2) 0.4586(4) 0.5245(2) 0.0354(12) Uani d . 1 . .
C C89 1.0339(2) 0.4270(5) 0.5776(2) 0.0402(13) Uani d . 1 . .
H H89 1.0768 0.4451 0.5827 0.048 Uiso calc R 1 . .
C C90 1.0212(2) 0.3715(4) 0.6213(2) 0.0326(11) Uani d . 1 . .
H H90 1.0545 0.3539 0.6574 0.039 Uiso calc R 1 . .
C C91 0.9845(2) 0.7382(3) 0.90858(18) 0.0222(9) Uani d . 1 . .
C C92 1.0483(2) 0.7441(3) 0.94310(19) 0.0221(9) Uani d . 1 . .
C C93 1.0695(2) 0.8403(3) 0.97742(19) 0.0243(9) Uani d . 1 . .
C C94 1.1351(2) 0.8636(4) 1.00546(19) 0.0266(10) Uani d . 1 . .
H H94 1.1666 0.8157 1.0021 0.032 Uiso calc R 1 . .
C C95 1.1532(2) 0.9549(4) 1.0373(2) 0.0325(11) Uani d . 1 . .
H H95 1.1973 0.9705 1.0553 0.039 Uiso calc R 1 . .
C C96 1.1080(2) 1.0256(4) 1.0437(2) 0.0337(11) Uani d . 1 . .
H H96 1.1215 1.0875 1.0671 0.040 Uiso calc R 1 . .
C C97 1.0444(2) 1.0062(4) 1.01657(19) 0.0318(10) Uani d . 1 . .
H H97 1.0140 1.0549 1.0211 0.038 Uiso calc R 1 . .
C C98 1.0235(2) 0.9137(4) 0.9816(2) 0.0265(10) Uani d . 1 . .
C C99 0.9577(2) 0.8949(4) 0.9498(2) 0.0273(10) Uani d . 1 . .
H H99 0.9265 0.9421 0.9544 0.033 Uiso calc R 1 . .
C C100 0.9390(2) 0.8102(4) 0.91313(19) 0.0248(10) Uani d . 1 . .
H H100 0.8951 0.7999 0.8906 0.030 Uiso calc R 1 . .
C C101 1.09612(18) 0.6095(3) 0.89541(18) 0.0198(9) Uani d . 1 . .
C C102 1.09240(19) 0.6546(3) 0.94649(19) 0.0217(9) Uani d . 1 . .
C C103 1.12972(19) 0.6100(3) 1.00364(19) 0.0232(9) Uani d . 1 . .
C C104 1.1251(2) 0.6442(4) 1.0593(2) 0.0273(10) Uani d . 1 . .
H H104 1.0959 0.6985 1.0597 0.033 Uiso calc R 1 . .
C C105 1.1621(2) 0.5997(4) 1.1120(2) 0.0378(12) Uani d . 1 . .
H H105 1.1588 0.6244 1.1487 0.045 Uiso calc R 1 . .
C C106 1.2048(2) 0.5184(4) 1.1129(2) 0.0409(13) Uani d . 1 . .
H H106 1.2308 0.4893 1.1501 0.049 Uiso calc R 1 . .
C C107 1.2092(2) 0.4803(4) 1.0600(2) 0.0364(12) Uani d . 1 . .
H H107 1.2377 0.4243 1.0608 0.044 Uiso calc R 1 . .
C C108 1.1714(2) 0.5245(3) 1.0042(2) 0.0259(10) Uani d . 1 . .
C C109 1.1741(2) 0.4848(4) 0.9494(2) 0.0309(10) Uani d . 1 . .
H H109 1.2026 0.4289 0.9501 0.037 Uiso calc R 1 . .
C C110 1.1370(2) 0.5244(3) 0.8956(2) 0.0270(10) Uani d . 1 . .
H H110 1.1385 0.4956 0.8591 0.032 Uiso calc R 1 . .
C C111 0.83019(18) 0.2836(4) 0.74776(18) 0.0250(9) Uani d . 1 . .
C C112 0.7775(2) 0.2167(4) 0.7294(2) 0.0315(11) Uani d . 1 . .
H H112 0.7789 0.1545 0.7075 0.038 Uiso calc R 1 . .
C C113 0.7237(2) 0.2400(4) 0.7426(2) 0.0369(12) Uani d . 1 . .
H H113 0.6880 0.1939 0.7303 0.044 Uiso calc R 1 . .
C C114 0.7217(2) 0.3316(4) 0.7742(2) 0.0378(13) Uani d . 1 . .
H H114 0.6843 0.3485 0.7831 0.045 Uiso calc R 1 . .
C C115 0.7742(2) 0.3985(4) 0.7928(2) 0.0319(11) Uani d . 1 . .
H H115 0.7721 0.4611 0.8141 0.038 Uiso calc R 1 . .
C C116 0.8297(2) 0.3747(4) 0.78066(19) 0.0261(10) Uani d . 1 . .
C C117 0.8865(2) 0.4436(4) 0.80573(19) 0.0251(9) Uani d . 1 . .
H H117 0.8784 0.5020 0.8306 0.030 Uiso calc R 1 . .
C C118 0.9506(2) 0.4014(4) 0.83173(19) 0.0222(9) Uani d . 1 . .
H H118 0.9756 0.4372 0.8701 0.027 Uiso calc R 1 . .
C C119 0.96741(18) 0.2888(4) 0.83110(17) 0.0225(8) Uani d . 1 . .
C C120 1.0153(2) 0.2469(4) 0.8813(2) 0.0305(10) Uani d . 1 . .
H H120 1.0356 0.2914 0.9146 0.037 Uiso calc R 1 . .
C C121 1.0336(2) 0.1427(4) 0.8834(2) 0.0355(11) Uani d . 1 . .
H H121 1.0662 0.1165 0.9178 0.043 Uiso calc R 1 . .
C C122 1.0046(2) 0.0765(4) 0.8357(2) 0.0377(12) Uani d . 1 . .
H H122 1.0172 0.0047 0.8375 0.045 Uiso calc R 1 . .
C C123 0.9566(2) 0.1147(4) 0.7848(2) 0.0329(11) Uani d . 1 . .
H H123 0.9369 0.0700 0.7515 0.039 Uiso calc R 1 . .
C C124 0.9384(2) 0.2201(4) 0.7839(2) 0.0258(10) Uani d . 1 . .
C C125 0.9915(2) 0.7609(4) 0.7252(2) 0.0252(10) Uani d . 1 . .
C C126 1.0323(2) 0.8438(4) 0.7271(2) 0.0304(10) Uani d . 1 . .
H H126 1.0435 0.8921 0.7597 0.036 Uiso calc R 1 . .
C C127 1.0570(3) 0.8557(4) 0.6807(3) 0.0426(13) Uani d . 1 . .
H H127 1.0854 0.9121 0.6817 0.051 Uiso calc R 1 . .
C C128 1.0405(3) 0.7863(5) 0.6339(2) 0.0457(13) Uani d . 1 . .
H H128 1.0566 0.7956 0.6018 0.055 Uiso calc R 1 . .
C C129 0.9998(3) 0.7013(4) 0.6328(2) 0.0388(12) Uani d . 1 . .
H H129 0.9895 0.6523 0.6006 0.047 Uiso calc R 1 . .
C C130 0.9742(2) 0.6882(4) 0.6788(2) 0.0277(10) Uani d . 1 . .
C C131 0.9301(2) 0.5980(3) 0.67465(19) 0.0237(9) Uani d . 1 . .
H H131 0.9218 0.5569 0.6367 0.028 Uiso calc R 1 . .
C C132 0.8744(2) 0.6037(3) 0.69314(19) 0.0256(10) Uani d . 1 . .
H H132 0.8372 0.5651 0.6649 0.031 Uiso calc R 1 . .
C C133 0.8545(2) 0.7011(4) 0.71684(19) 0.0230(9) Uani d . 1 . .
C C134 0.7897(2) 0.7257(4) 0.6996(2) 0.0335(11) Uani d . 1 . .
H H134 0.7592 0.6766 0.6762 0.040 Uiso calc R 1 . .
C C135 0.7687(2) 0.8200(4) 0.7157(2) 0.0337(12) Uani d . 1 . .
H H135 0.7244 0.8357 0.7027 0.040 Uiso calc R 1 . .
C C136 0.8123(2) 0.8911(4) 0.7507(2) 0.0312(11) Uani d . 1 . .
H H136 0.7981 0.9564 0.7613 0.037 Uiso calc R 1 . .
C C137 0.8768(2) 0.8672(3) 0.77056(19) 0.0265(10) Uani d . 1 . .
H H137 0.9068 0.9154 0.7955 0.032 Uiso calc R 1 . .
C C138 0.89738(19) 0.7731(3) 0.75402(18) 0.0218(9) Uani d . 1 . .
C C141 0.2930(3) 0.8346(7) 0.8407(4) 0.097(3) Uani d D 1 . .
H H141 0.3323 0.8373 0.8333 0.117 Uiso calc R 1 . .
C C142 0.2839(3) 0.8931(7) 0.8859(4) 0.096(3) Uani d D 1 . .
H H142 0.3167 0.9390 0.9090 0.115 Uiso calc R 1 . .
C C143 0.2277(3) 0.8862(6) 0.8983(3) 0.085(3) Uani d D 1 . .
H H143 0.2234 0.9256 0.9308 0.101 Uiso calc R 1 . .
C C144 0.1775(3) 0.8235(5) 0.8646(3) 0.072(2) Uani d D 1 . .
H H144 0.1386 0.8202 0.8728 0.086 Uiso calc R 1 . .
C C145 0.1863(3) 0.7664(5) 0.8188(3) 0.072(2) Uani d D 1 . .
H H145 0.1527 0.7224 0.7951 0.086 Uiso calc R 1 . .
C C146 0.2430(3) 0.7708(5) 0.8059(4) 0.082(2) Uani d D 1 . .
H H146 0.2476 0.7308 0.7737 0.098 Uiso calc R 1 . .
C C151 0.2611(5) 0.2053(9) 0.1325(5) 0.131(3) Uani d DU 1 . .
H H151 0.2232 0.2269 0.1392 0.158 Uiso calc R 1 . .
C C152 0.3172(6) 0.1923(11) 0.1794(4) 0.145(4) Uani d DU 1 . .
H H152 0.3180 0.2044 0.2193 0.174 Uiso calc R 1 . .
C C153 0.3725(5) 0.1619(12) 0.1698(5) 0.164(4) Uani d DU 1 . .
H H153 0.4101 0.1518 0.2035 0.197 Uiso calc R 1 . .
C C154 0.3752(5) 0.1457(11) 0.1128(6) 0.160(4) Uani d DU 1 . .
H H154 0.4141 0.1303 0.1062 0.192 Uiso calc R 1 . .
C C155 0.3181(6) 0.1533(10) 0.0662(5) 0.152(4) Uani d DU 1 . .
H H155 0.3170 0.1359 0.0268 0.183 Uiso calc R 1 . .
C C156 0.2618(5) 0.1854(10) 0.0746(5) 0.154(4) Uani d DU 1 . .
H H156 0.2239 0.1938 0.0410 0.185 Uiso calc R 1 . .
C C161 0.1058(5) 0.1464(8) 0.7364(4) 0.115(4) Uani d D 1 . .
H H158 0.0888 0.2002 0.7565 0.173 Uiso calc R 1 . .
H H159 0.0725 0.0946 0.7174 0.173 Uiso calc R 1 . .
H H160 0.1199 0.1799 0.7057 0.173 Uiso calc R 1 . .
C C162 0.1616(4) 0.0921(6) 0.7817(5) 0.118(4) Uani d D 1 . .
H H161 0.1465 0.0529 0.8105 0.141 Uiso calc R 1 . .
H H162 0.1803 0.0407 0.7609 0.141 Uiso calc R 1 . .
C C163 0.2115(4) 0.1692(7) 0.8150(4) 0.112(3) Uani d D 1 . .
H H163 0.2219 0.2156 0.7859 0.135 Uiso calc R 1 . .
H H164 0.2508 0.1307 0.8382 0.135 Uiso calc R 1 . .
C C164 0.1894(5) 0.2353(7) 0.8571(4) 0.102(3) Uani d D 1 . .
H H165 0.1428 0.2455 0.8387 0.122 Uiso calc R 1 . .
H H166 0.2096 0.3055 0.8603 0.122 Uiso calc R 1 . .
C C165 0.2031(6) 0.1928(10) 0.9198(5) 0.177(7) Uani d D 1 . .
H H167 0.2421 0.2254 0.9469 0.265 Uiso calc R 1 . .
H H168 0.2089 0.1163 0.9196 0.265 Uiso calc R 1 . .
H H169 0.1672 0.2091 0.9335 0.265 Uiso calc R 1 . .
C C171 0.1116(5) 0.5245(7) 0.3785(4) 0.119(3) Uani d DU 1 . .
H H171 0.0948 0.5927 0.3857 0.179 Uiso calc R 1 . .
H H172 0.0789 0.4874 0.3462 0.179 Uiso calc R 1 . .
H H173 0.1494 0.5358 0.3669 0.179 Uiso calc R 1 . .
C C172 0.1296(7) 0.4593(10) 0.4352(4) 0.173(4) Uani d DU 1 . .
H H174 0.1508 0.5048 0.4702 0.208 Uiso calc R 1 . .
H H175 0.0906 0.4300 0.4402 0.208 Uiso calc R 1 . .
C C173 0.1734(7) 0.3711(10) 0.4332(5) 0.191(5) Uani d DU 1 . .
H H176 0.2056 0.3969 0.4161 0.229 Uiso calc R 1 . .
H H177 0.1487 0.3142 0.4069 0.229 Uiso calc R 1 . .
C C174 0.2067(6) 0.3280(10) 0.4956(6) 0.185(5) Uani d DU 1 . .
H H178 0.2469 0.2941 0.4960 0.222 Uiso calc R 1 . .
H H179 0.2184 0.3881 0.5238 0.222 Uiso calc R 1 . .
C C175 0.1700(6) 0.2496(10) 0.5191(6) 0.158(4) Uani d DU 1 . .
H H180 0.1317 0.2834 0.5223 0.237 Uiso calc R 1 . .
H H181 0.1970 0.2249 0.5588 0.237 Uiso calc R 1 . .
H H182 0.1576 0.1896 0.4916 0.237 Uiso calc R 1 . .

loop_
_atom_site_aniso_label
_atom_site_aniso_U_11
_atom_site_aniso_U_22
_atom_site_aniso_U_33
_atom_site_aniso_U_12
_atom_site_aniso_U_13
_atom_site_aniso_U_23
Ir1 0.01763(8) 0.02306(9) 0.02088(8) -0.00031(7) 0.00400(6) -0.00161(7)
Cl1 0.0209(5) 0.0472(7) 0.0281(6) 0.0076(5) 0.0063(5) 0.0028(5)
P1 0.0186(5) 0.0275(6) 0.0220(6) -0.0015(5) 0.0032(5) 0.0013(5)
P2 0.0206(5) 0.0223(6) 0.0206(5) -0.0001(5) 0.0049(4) -0.0021(5)
O1 0.0180(15) 0.0339(18) 0.0279(16) -0.0009(13) 0.0005(13) 0.0031(14)
O2 0.0225(14) 0.0370(19) 0.0210(14) 0.0044(14) 0.0035(12) 0.0015(14)
O3 0.0213(14) 0.0257(16) 0.0225(15) -0.0014(12) 0.0062(12) -0.0032(13)
O4 0.0212(14) 0.0263(16) 0.0210(15) 0.0031(12) 0.0023(12) 0.0005(13)
N1 0.0201(17) 0.029(2) 0.0268(18) -0.0039(17) 0.0034(14) 0.0013(18)
N2 0.0230(19) 0.0220(19) 0.030(2) 0.0001(15) 0.0088(16) -0.0019(16)
C1 0.019(2) 0.039(3) 0.025(2) -0.0018(19) -0.0013(18) 0.007(2)
C2 0.026(2) 0.034(3) 0.025(2) -0.0051(19) 0.0057(19) 0.0054(19)
C3 0.023(2) 0.039(3) 0.025(2) -0.0061(19) 0.0023(19) 0.009(2)
C4 0.033(3) 0.044(3) 0.031(3) -0.006(2) 0.006(2) 0.005(2)
C5 0.039(3) 0.046(3) 0.040(3) -0.012(2) 0.007(3) -0.007(3)
C6 0.036(3) 0.051(4) 0.054(4) -0.016(3) 0.001(3) -0.006(3)
C7 0.028(3) 0.050(3) 0.053(3) -0.012(2) 0.009(2) -0.002(3)
C8 0.024(2) 0.040(3) 0.032(3) -0.008(2) 0.002(2) 0.009(2)
C9 0.019(2) 0.051(3) 0.034(2) -0.008(3) 0.0053(19) 0.003(3)
C10 0.022(2) 0.051(3) 0.026(2) -0.002(2) 0.004(2) 0.003(2)
C11 0.031(2) 0.037(3) 0.021(2) -0.007(2) 0.0091(19) -0.001(2)
C12 0.024(2) 0.036(3) 0.024(2) -0.006(2) 0.0053(19) 0.004(2)
C13 0.035(3) 0.040(3) 0.025(2) -0.011(2) 0.006(2) 0.001(2)
C14 0.037(3) 0.053(4) 0.036(3) -0.012(3) 0.004(2) 0.013(3)
C15 0.056(4) 0.067(4) 0.035(3) -0.012(3) 0.003(3) 0.025(3)
C16 0.074(5) 0.087(5) 0.035(3) -0.025(4) 0.013(3) 0.017(3)
C17 0.054(4) 0.088(5) 0.035(3) -0.020(3) 0.017(3) 0.008(3)
C18 0.045(3) 0.052(3) 0.030(3) -0.018(3) 0.013(2) -0.001(3)
C19 0.030(3) 0.066(4) 0.035(3) -0.007(3) 0.016(2) -0.004(3)
C20 0.027(2) 0.047(3) 0.033(3) -0.003(2) 0.011(2) -0.006(2)
C21 0.023(2) 0.024(2) 0.022(2) -0.0033(19) 0.0086(17) -0.0031(19)
C22 0.022(2) 0.025(2) 0.021(2) 0.0010(19) 0.0080(17) -0.0004(19)
C23 0.026(2) 0.023(2) 0.023(2) 0.0031(18) 0.0105(19) 0.0020(18)
C24 0.030(2) 0.022(2) 0.030(2) -0.0032(19) 0.011(2) 0.0018(19)
C25 0.040(3) 0.033(3) 0.034(3) -0.013(2) 0.015(2) -0.009(2)
C26 0.056(3) 0.019(2) 0.048(3) -0.004(2) 0.030(3) -0.008(2)
C27 0.046(3) 0.026(2) 0.038(3) 0.009(2) 0.019(2) 0.001(2)
C28 0.036(2) 0.023(2) 0.030(2) 0.004(2) 0.0166(19) 0.001(2)
C29 0.034(2) 0.035(3) 0.031(2) 0.014(2) 0.011(2) 0.004(2)
C30 0.032(2) 0.037(3) 0.020(2) 0.011(2) 0.0098(19) 0.004(2)
C31 0.022(2) 0.024(2) 0.022(2) 0.0008(17) 0.0035(18) -0.0006(18)
C32 0.0164(19) 0.021(2) 0.022(2) -0.0031(17) 0.0017(17) -0.0037(18)
C33 0.024(2) 0.021(2) 0.025(2) -0.0046(18) 0.0040(19) -0.0013(18)
C34 0.026(2) 0.028(2) 0.025(2) -0.004(2) 0.0046(19) -0.001(2)
C35 0.032(3) 0.040(3) 0.028(2) -0.007(2) 0.008(2) 0.000(2)
C36 0.036(3) 0.040(3) 0.027(2) -0.009(2) 0.004(2) 0.009(2)
C37 0.029(2) 0.021(3) 0.039(3) -0.0019(18) 0.000(2) 0.004(2)
C38 0.025(2) 0.023(2) 0.026(2) -0.0002(18) -0.0012(19) -0.0013(19)
C39 0.032(2) 0.025(2) 0.028(2) 0.0051(19) -0.002(2) -0.0024(19)
C40 0.028(2) 0.027(2) 0.034(3) 0.007(2) 0.005(2) -0.006(2)
C41 0.017(2) 0.025(2) 0.044(3) -0.0003(18) 0.007(2) -0.002(2)
C42 0.036(3) 0.039(3) 0.042(3) -0.005(2) 0.008(2) 0.007(2)
C43 0.039(3) 0.034(3) 0.080(5) -0.006(2) 0.014(3) -0.017(3)
C44 0.037(3) 0.033(3) 0.059(4) 0.001(2) 0.012(3) -0.005(3)
C45 0.024(2) 0.034(3) 0.040(3) -0.006(2) 0.009(2) -0.014(2)
C46 0.016(2) 0.020(2) 0.039(3) -0.0035(17) 0.003(2) -0.0016(19)
C47 0.021(2) 0.023(2) 0.021(2) 0.0002(18) 0.0033(18) -0.0060(18)
C48 0.017(2) 0.024(2) 0.027(2) -0.0050(17) 0.0017(18) -0.0023(19)
C49 0.019(2) 0.030(2) 0.026(2) -0.0007(18) 0.0036(18) -0.0067(19)
C50 0.025(2) 0.048(3) 0.030(3) 0.005(2) 0.008(2) 0.000(2)
C51 0.021(2) 0.062(4) 0.047(3) 0.004(2) 0.007(2) -0.007(3)
C52 0.026(2) 0.071(4) 0.042(3) -0.009(3) 0.012(2) -0.002(3)
C53 0.032(2) 0.052(3) 0.032(2) -0.010(3) 0.013(2) 0.003(3)
C54 0.020(2) 0.034(3) 0.026(2) -0.0028(18) 0.0025(18) -0.0061(19)
C55 0.025(2) 0.028(3) 0.027(2) -0.0014(18) 0.0046(19) -0.0060(19)
C56 0.038(3) 0.022(2) 0.034(3) -0.002(2) 0.008(2) -0.002(2)
C57 0.042(3) 0.030(3) 0.045(3) 0.016(2) 0.008(2) -0.003(2)
C58 0.035(3) 0.043(3) 0.051(3) 0.015(2) 0.013(3) -0.003(3)
C59 0.034(3) 0.043(3) 0.040(3) 0.007(2) 0.015(2) 0.000(2)
C60 0.023(2) 0.024(2) 0.033(3) 0.0054(18) 0.007(2) -0.005(2)
C61 0.029(2) 0.025(2) 0.022(2) -0.0018(19) 0.0070(19) -0.0003(19)
C62 0.027(2) 0.024(2) 0.019(2) -0.0011(19) 0.0046(18) -0.0063(18)
C63 0.026(2) 0.027(2) 0.032(3) -0.001(2) 0.009(2) -0.009(2)
C64 0.030(3) 0.034(3) 0.036(3) -0.003(2) 0.008(2) -0.008(2)
C65 0.025(2) 0.053(3) 0.053(3) -0.010(3) 0.009(2) -0.016(3)
C66 0.034(3) 0.036(3) 0.056(3) -0.014(2) 0.021(3) -0.008(3)
C67 0.036(3) 0.032(3) 0.039(3) -0.002(2) 0.020(2) -0.005(2)
C68 0.029(2) 0.023(2) 0.034(3) -0.0019(19) 0.014(2) -0.008(2)
Ir2 0.01930(8) 0.01771(8) 0.01886(8) -0.00251(7) 0.00429(6) -0.00159(7)
Cl2 0.0207(5) 0.0502(7) 0.0381(7) -0.0022(5) 0.0073(5) -0.0207(6)
P3 0.0192(5) 0.0183(6) 0.0201(5) -0.0023(4) 0.0035(5) -0.0019(4)
P4 0.0193(5) 0.0188(5) 0.0177(5) -0.0030(4) 0.0047(4) -0.0012(4)
O5 0.0204(14) 0.0210(15) 0.0178(14) 0.0013(12) 0.0007(12) -0.0044(12)
O6 0.0197(13) 0.0248(15) 0.0219(14) -0.0010(14) 0.0038(11) -0.0024(14)
O7 0.0198(14) 0.0188(14) 0.0204(14) -0.0030(12) 0.0054(12) -0.0028(12)
O8 0.0174(14) 0.0240(15) 0.0197(14) -0.0051(12) 0.0024(12) -0.0024(12)
N3 0.0204(18) 0.0205(19) 0.0209(18) -0.0045(14) 0.0023(15) -0.0005(15)
N4 0.0199(17) 0.0171(17) 0.0217(18) -0.0072(14) 0.0064(15) -0.0019(14)
C71 0.020(2) 0.019(2) 0.022(2) 0.0002(17) 0.0001(17) 0.0007(17)
C72 0.0196(19) 0.019(2) 0.022(2) -0.0023(18) 0.0016(16) -0.0011(18)
C73 0.023(2) 0.021(2) 0.023(2) 0.0011(17) 0.0048(18) -0.0005(18)
C74 0.032(2) 0.026(2) 0.024(2) -0.003(2) 0.0023(19) -0.008(2)
C75 0.049(3) 0.036(3) 0.030(3) 0.005(2) 0.010(2) -0.007(2)
C76 0.049(3) 0.032(3) 0.034(3) -0.007(2) 0.001(2) -0.017(2)
C77 0.035(3) 0.033(3) 0.036(3) -0.010(2) 0.004(2) -0.007(2)
C78 0.030(2) 0.022(2) 0.023(2) -0.0048(19) 0.0004(19) -0.0019(19)
C79 0.021(2) 0.030(2) 0.031(2) -0.0057(19) 0.0029(19) 0.000(2)
C80 0.024(2) 0.028(3) 0.024(2) -0.0018(18) 0.0075(18) 0.0027(18)
C81 0.026(2) 0.022(2) 0.030(2) -0.0040(18) 0.012(2) -0.0063(19)
C82 0.025(2) 0.021(2) 0.023(2) -0.0022(18) 0.0101(18) -0.0075(18)
C83 0.036(3) 0.027(3) 0.027(2) -0.006(2) 0.015(2) -0.007(2)
C84 0.044(3) 0.033(3) 0.030(3) -0.007(2) 0.014(2) -0.003(2)
C85 0.063(4) 0.040(3) 0.034(3) -0.005(3) 0.019(3) 0.007(2)
C86 0.079(4) 0.048(4) 0.040(3) -0.021(3) 0.029(3) 0.003(3)
C87 0.058(3) 0.055(4) 0.043(3) -0.031(3) 0.027(3) -0.012(3)
C88 0.040(3) 0.041(3) 0.030(3) -0.016(2) 0.017(2) -0.014(2)
C89 0.030(3) 0.055(4) 0.041(3) -0.017(2) 0.020(2) -0.018(3)
C90 0.018(2) 0.045(3) 0.033(3) -0.006(2) 0.007(2) -0.013(2)
C91 0.028(2) 0.022(2) 0.017(2) -0.0068(18) 0.0078(18) -0.0026(17)
C92 0.024(2) 0.022(2) 0.022(2) -0.0040(18) 0.0105(18) -0.0003(18)
C93 0.031(2) 0.022(2) 0.020(2) -0.0023(18) 0.0095(19) -0.0016(18)
C94 0.026(2) 0.029(2) 0.023(2) -0.0074(19) 0.0052(19) -0.0032(19)
C95 0.033(3) 0.031(2) 0.029(2) -0.011(2) 0.005(2) -0.006(2)
C96 0.048(3) 0.023(3) 0.029(2) -0.003(2) 0.011(2) -0.0103(19)
C97 0.039(2) 0.026(2) 0.028(2) 0.001(2) 0.008(2) -0.007(2)
C98 0.036(2) 0.021(2) 0.024(2) 0.0000(19) 0.011(2) -0.0015(19)
C99 0.028(2) 0.026(2) 0.027(2) 0.0055(19) 0.009(2) 0.001(2)
C100 0.024(2) 0.027(3) 0.024(2) 0.0026(18) 0.0078(18) 0.0020(19)
C101 0.017(2) 0.022(2) 0.017(2) -0.0030(16) 0.0017(16) -0.0001(17)
C102 0.020(2) 0.018(2) 0.024(2) -0.0031(17) 0.0032(17) -0.0017(18)
C103 0.020(2) 0.023(2) 0.024(2) -0.0048(17) 0.0027(18) -0.0020(18)
C104 0.027(2) 0.028(2) 0.024(2) -0.0010(19) 0.0045(19) -0.002(2)
C105 0.036(3) 0.046(3) 0.026(2) -0.005(2) 0.004(2) 0.001(2)
C106 0.028(2) 0.056(4) 0.030(3) 0.005(2) -0.001(2) 0.017(2)
C107 0.025(2) 0.043(3) 0.038(3) 0.008(2) 0.006(2) 0.009(2)
C108 0.019(2) 0.028(3) 0.029(2) 0.0007(17) 0.0045(18) 0.0054(19)
C109 0.023(2) 0.028(3) 0.041(3) 0.004(2) 0.010(2) 0.003(2)
C110 0.022(2) 0.028(3) 0.031(2) -0.0009(18) 0.0089(19) -0.0061(19)
C111 0.0195(19) 0.031(2) 0.022(2) -0.001(2) 0.0033(16) 0.004(2)
C112 0.030(2) 0.033(3) 0.027(2) -0.009(2) 0.002(2) 0.005(2)
C113 0.026(2) 0.047(3) 0.030(3) -0.014(2) -0.001(2) 0.009(2)
C114 0.020(2) 0.056(3) 0.037(3) -0.006(2) 0.010(2) 0.014(3)
C115 0.031(2) 0.037(3) 0.027(2) 0.001(2) 0.008(2) 0.006(2)
C116 0.023(2) 0.031(2) 0.024(2) -0.0041(19) 0.0078(18) 0.0071(19)
C117 0.025(2) 0.024(2) 0.026(2) 0.0002(19) 0.0077(19) 0.0016(19)
C118 0.019(2) 0.026(2) 0.019(2) -0.0048(18) 0.0027(18) -0.0019(18)
C119 0.024(2) 0.023(2) 0.0181(19) -0.001(2) 0.0039(16) 0.003(2)
C120 0.029(2) 0.030(2) 0.026(2) -0.003(2) 0.002(2) 0.001(2)
C121 0.034(3) 0.034(3) 0.033(3) 0.003(2) 0.004(2) 0.011(2)
C122 0.045(3) 0.023(2) 0.040(3) 0.004(2) 0.008(2) 0.010(2)
C123 0.036(3) 0.020(2) 0.042(3) -0.001(2) 0.013(2) 0.009(2)
C124 0.026(2) 0.024(2) 0.023(2) -0.0023(19) 0.0031(19) 0.0025(19)
C125 0.026(2) 0.027(3) 0.023(2) 0.0033(18) 0.0081(19) 0.0032(18)
C126 0.036(3) 0.025(2) 0.034(3) -0.005(2) 0.016(2) -0.002(2)
C127 0.044(3) 0.038(3) 0.054(3) -0.011(2) 0.027(3) 0.003(3)
C128 0.061(3) 0.043(3) 0.049(3) -0.001(3) 0.039(3) 0.006(3)
C129 0.056(3) 0.030(3) 0.038(3) -0.004(2) 0.026(3) 0.001(2)
C130 0.036(3) 0.021(2) 0.027(2) 0.0014(19) 0.013(2) 0.0037(19)
C131 0.034(2) 0.017(2) 0.017(2) 0.0014(19) 0.0054(19) 0.0014(18)
C132 0.029(2) 0.020(2) 0.021(2) 0.0030(18) -0.0002(19) -0.0019(18)
C133 0.023(2) 0.022(2) 0.022(2) -0.0011(18) 0.0043(18) 0.0022(19)
C134 0.025(2) 0.030(3) 0.037(3) 0.000(2) 0.000(2) 0.003(2)
C135 0.027(2) 0.036(3) 0.034(3) 0.003(2) 0.005(2) 0.001(2)
C136 0.037(3) 0.025(2) 0.031(3) 0.009(2) 0.009(2) 0.003(2)
C137 0.033(2) 0.020(2) 0.023(2) -0.0012(19) 0.0042(19) 0.0010(18)
C138 0.023(2) 0.022(2) 0.020(2) -0.0020(18) 0.0060(17) 0.0024(18)
C141 0.055(5) 0.093(7) 0.143(9) 0.001(4) 0.032(5) 0.029(6)
C142 0.050(5) 0.098(7) 0.117(8) -0.020(5) 0.000(5) 0.026(6)
C143 0.062(5) 0.090(6) 0.088(6) -0.015(4) 0.008(4) 0.033(5)
C144 0.062(4) 0.061(5) 0.090(5) -0.009(3) 0.023(4) 0.021(4)
C145 0.055(4) 0.061(5) 0.101(6) -0.003(3) 0.027(4) 0.025(4)
C146 0.071(5) 0.058(5) 0.111(6) 0.003(4) 0.024(5) 0.035(5)
C151 0.161(8) 0.085(5) 0.131(7) 0.007(6) 0.027(6) -0.011(6)
C152 0.162(8) 0.125(7) 0.129(7) 0.008(7) 0.025(7) 0.000(6)
C153 0.191(9) 0.141(7) 0.146(7) 0.001(7) 0.037(7) -0.005(7)
C154 0.202(9) 0.109(6) 0.146(8) -0.009(7) 0.030(7) 0.006(7)
C155 0.197(9) 0.102(6) 0.153(7) -0.007(7) 0.054(7) 0.006(6)
C156 0.186(8) 0.102(6) 0.156(7) -0.002(7) 0.035(7) 0.000(7)
C161 0.139(9) 0.074(6) 0.114(8) -0.009(6) 0.018(7) 0.001(6)
C162 0.148(10) 0.074(6) 0.148(10) -0.018(7) 0.071(8) -0.013(7)
C163 0.096(7) 0.090(7) 0.156(10) -0.027(6) 0.051(7) -0.030(7)
C164 0.119(8) 0.091(7) 0.106(7) -0.015(6) 0.053(7) -0.008(6)
C165 0.125(10) 0.104(9) 0.245(18) -0.018(8) -0.011(11) 0.040(11)
C171 0.185(9) 0.091(7) 0.073(5) -0.014(6) 0.031(6) 0.019(5)
C172 0.210(9) 0.134(8) 0.140(7) 0.013(7) 0.014(7) 0.014(7)
C173 0.190(9) 0.175(9) 0.176(9) 0.034(7) 0.021(8) 0.013(8)
C174 0.181(9) 0.148(9) 0.210(10) 0.036(7) 0.046(8) 0.030(8)
C175 0.162(10) 0.123(9) 0.200(11) 0.019(7) 0.075(8) 0.025(8)

loop_
_atom_type_symbol
_atom_type_description
_atom_type_scat_dispersion_real
_atom_type_scat_dispersion_imag
_atom_type_scat_source
C C 0.0033 0.0016
; International Tables for Crystallography (1992).
Vol. C, Tables 4.2.6.8 and 6.1.1.4
;
H H 0.0000 0.0000
; International Tables for Crystallography (1992).
Vol. C, Tables 4.2.6.8 and 6.1.1.4
;
Cl Cl 0.1484 0.1585
; International Tables for Crystallography (1992).
Vol. C, Tables 4.2.6.8 and 6.1.1.4
;
Ir Ir -1.4442 7.9887
; International Tables for Crystallography (1992).
Vol. C, Tables 4.2.6.8 and 6.1.1.4
;
N N 0.0061 0.0033
; International Tables for Crystallography (1992).
Vol. C, Tables 4.2.6.8 and 6.1.1.4
;
O O 0.0106 0.0060
; International Tables for Crystallography (1992).
Vol. C, Tables 4.2.6.8 and 6.1.1.4
;
P P 0.1023 0.0942
; International Tables for Crystallography (1992).
Vol. C, Tables 4.2.6.8 and 6.1.1.4
;

loop_
_geom_angle_atom_site_label_1
_geom_angle_atom_site_label_2
_geom_angle_atom_site_label_3
_geom_angle_site_symmetry_1
_geom_angle_site_symmetry_3
_geom_angle
_geom_angle_publ_flag
P2 Ir1 P1 . . 175.06(4) y
P1 Ir1 Cl1 . . 91.85(4) y
P2 Ir1 Cl1 . . 93.08(4) y
C47 Ir1 P1 . . 87.93(12) y
C48 Ir1 P1 . . 85.86(12) y
C61 Ir1 P1 . . 90.91(12) y
C62 Ir1 P1 . . 91.81(12) y
C47 Ir1 P2 . . 92.35(12) y
C48 Ir1 P2 . . 91.26(12) y
C61 Ir1 P2 . . 85.66(12) y
C62 Ir1 P2 . . 87.74(12) y
C47 Ir1 Cl1 . . 91.47(11) ?
C48 Ir1 Cl1 . . 130.22(12) ?
C61 Ir1 Cl1 . . 129.17(12) ?
C62 Ir1 Cl1 . . 90.53(12) ?
C47 Ir1 C48 . . 38.78(16) ?
C47 Ir1 C61 . . 139.35(16) ?
C47 Ir1 C62 . . 177.99(17) ?
C48 Ir1 C61 . . 100.60(16) ?
C48 Ir1 C62 . . 139.21(17) ?
C61 Ir1 C62 . . 38.65(16) ?
O2 P1 O1 . . 104.47(16) ?
O2 P1 N1 . . 105.21(18) ?
O1 P1 N1 . . 97.73(18) ?
O2 P1 Ir1 . . 110.90(13) ?
O1 P1 Ir1 . . 123.63(13) ?
N1 P1 Ir1 . . 112.87(13) ?
O3 P2 O4 . . 103.68(16) ?
O3 P2 N2 . . 98.81(18) ?
O4 P2 N2 . . 103.87(17) ?
O3 P2 Ir1 . . 121.70(12) ?
O4 P2 Ir1 . . 113.46(12) ?
N2 P2 Ir1 . . 113.01(14) ?
C1 O1 P1 . . 117.6(3) ?
C11 O2 P1 . . 123.4(3) ?
C21 O3 P2 . . 116.5(3) ?
C31 O4 P2 . . 120.3(3) ?
C41 N1 C54 . . 112.4(3) ?
C41 N1 P1 . . 111.7(3) ?
C54 N1 P1 . . 112.3(3) ?
C55 N2 C68 . . 112.0(3) ?
C55 N2 P2 . . 112.4(3) ?
C68 N2 P2 . . 112.6(3) ?
C2 C1 C10 . . 123.7(4) ?
C2 C1 O1 . . 118.8(4) ?
C10 C1 O1 . . 117.4(4) ?
C1 C2 C3 . . 117.8(4) ?
C1 C2 C12 . . 121.1(4) ?
C3 C2 C12 . . 121.0(4) ?
C8 C3 C4 . . 118.1(4) ?
C8 C3 C2 . . 119.2(5) ?
C4 C3 C2 . . 122.7(4) ?
C5 C4 C3 . . 121.2(5) ?
C5 C4 H4 . . 119.4 ?
C3 C4 H4 . . 119.4 ?
C4 C5 C6 . . 120.3(6) ?
C4 C5 H5 . . 119.8 ?
C6 C5 H5 . . 119.8 ?
C7 C6 C5 . . 120.1(5) ?
C7 C6 H6 . . 120.0 ?
C5 C6 H6 . . 120.0 ?
C6 C7 C8 . . 120.7(5) ?
C6 C7 H7 . . 119.7 ?
C8 C7 H7 . . 119.7 ?
C7 C8 C3 . . 119.4(5) ?
C7 C8 C9 . . 121.1(5) ?
C3 C8 C9 . . 119.5(4) ?
C10 C9 C8 . . 120.9(4) ?
C10 C9 H9 . . 119.6 ?
C8 C9 H9 . . 119.6 ?
C9 C10 C1 . . 118.5(5) ?
C9 C10 H10 . . 120.7 ?
C1 C10 H10 . . 120.7 ?
C12 C11 C20 . . 123.9(4) ?
C12 C11 O2 . . 119.7(4) ?
C20 C11 O2 . . 116.1(4) ?
C11 C12 C13 . . 117.0(4) ?
C11 C12 C2 . . 121.8(4) ?
C13 C12 C2 . . 121.2(4) ?
C14 C13 C18 . . 118.1(5) ?
C14 C13 C12 . . 122.2(5) ?
C18 C13 C12 . . 119.7(4) ?
C15 C14 C13 . . 121.4(5) ?
C15 C14 H14 . . 119.3 ?
C13 C14 H14 . . 119.3 ?
C14 C15 C16 . . 119.5(6) ?
C14 C15 H15 . . 120.3 ?
C16 C15 H15 . . 120.3 ?
C17 C16 C15 . . 120.6(5) ?
C17 C16 H16 . . 119.7 ?
C15 C16 H16 . . 119.7 ?
C16 C17 C18 . . 120.6(6) ?
C16 C17 H17 . . 119.7 ?
C18 C17 H17 . . 119.7 ?
C17 C18 C13 . . 119.6(5) ?
C17 C18 C19 . . 121.5(5) ?
C13 C18 C19 . . 118.9(5) ?
C20 C19 C18 . . 120.8(5) ?
C20 C19 H19 . . 119.6 ?
C18 C19 H19 . . 119.6 ?
C19 C20 C11 . . 119.0(5) ?
C19 C20 H20 . . 120.5 ?
C11 C20 H20 . . 120.5 ?
C22 C21 C30 . . 123.8(4) ?
C22 C21 O3 . . 117.9(4) ?
C30 C21 O3 . . 118.2(4) ?
C21 C22 C23 . . 117.7(4) ?
C21 C22 C32 . . 120.4(4) ?
C23 C22 C32 . . 121.9(4) ?
C24 C23 C28 . . 118.5(4) ?
C24 C23 C22 . . 123.0(4) ?
C28 C23 C22 . . 118.4(4) ?
C25 C24 C23 . . 121.5(5) ?
C25 C24 H24 . . 119.3 ?
C23 C24 H24 . . 119.3 ?
C24 C25 C26 . . 120.3(5) ?
C24 C25 H25 . . 119.9 ?
C26 C25 H25 . . 119.9 ?
C27 C26 C25 . . 120.0(5) ?
C27 C26 H26 . . 120.0 ?
C25 C26 H26 . . 120.0 ?
C26 C27 C28 . . 120.6(5) ?
C26 C27 H27 . . 119.7 ?
C28 C27 H27 . . 119.7 ?
C27 C28 C29 . . 121.4(4) ?
C27 C28 C23 . . 119.2(4) ?
C29 C28 C23 . . 119.5(4) ?
C30 C29 C28 . . 121.5(4) ?
C30 C29 H29 . . 119.2 ?
C28 C29 H29 . . 119.2 ?
C29 C30 C21 . . 118.3(4) ?
C29 C30 H30 . . 120.8 ?
C21 C30 H30 . . 120.8 ?
C32 C31 O4 . . 119.3(4) ?
C32 C31 C40 . . 123.3(4) ?
O4 C31 C40 . . 117.3(4) ?
C31 C32 C33 . . 117.8(4) ?
C31 C32 C22 . . 120.3(4) ?
C33 C32 C22 . . 121.7(4) ?
C34 C33 C38 . . 118.6(4) ?
C34 C33 C32 . . 122.3(4) ?
C38 C33 C32 . . 119.0(4) ?
C35 C34 C33 . . 119.8(4) ?
C35 C34 H34 . . 120.1 ?
C33 C34 H34 . . 120.1 ?
C34 C35 C36 . . 122.0(5) ?
C34 C35 H35 . . 119.0 ?
C36 C35 H35 . . 119.0 ?
C37 C36 C35 . . 119.7(5) ?
C37 C36 H36 . . 120.2 ?
C35 C36 H36 . . 120.2 ?
C36 C37 C38 . . 121.3(4) ?
C36 C37 H37 . . 119.4 ?
C38 C37 H37 . . 119.4 ?
C39 C38 C37 . . 121.9(4) ?
C39 C38 C33 . . 119.5(4) ?
C37 C38 C33 . . 118.6(4) ?
C40 C39 C38 . . 121.3(4) ?
C40 C39 H39 . . 119.3 ?
C38 C39 H39 . . 119.3 ?
C39 C40 C31 . . 118.5(4) ?
C39 C40 H40 . . 120.8 ?
C31 C40 H40 . . 120.8 ?
C42 C41 C46 . . 121.2(5) ?
C42 C41 N1 . . 118.5(5) ?
C46 C41 N1 . . 120.3(4) ?
C43 C42 C41 . . 119.8(5) ?
C43 C42 H42 . . 120.1 ?
C41 C42 H42 . . 120.1 ?
C42 C43 C44 . . 120.2(6) ?
C42 C43 H43 . . 119.9 ?
C44 C43 H43 . . 119.9 ?
C45 C44 C43 . . 119.6(5) ?
C45 C44 H44 . . 120.2 ?
C43 C44 H44 . . 120.2 ?
C44 C45 C46 . . 122.6(5) ?
C44 C45 H45 . . 118.7 ?
C46 C45 H45 . . 118.7 ?
C45 C46 C41 . . 116.5(4) ?
C45 C46 C47 . . 119.6(4) ?
C41 C46 C47 . . 124.0(4) ?
C48 C47 C46 . . 125.3(4) ?
C48 C47 Ir1 . . 70.8(2) ?
C46 C47 Ir1 . . 117.7(3) ?
C48 C47 H47 . . 112.2 ?
C46 C47 H47 . . 112.2 ?
Ir1 C47 H47 . . 112.2 ?
C47 C48 C49 . . 124.1(4) ?
C47 C48 Ir1 . . 70.4(2) ?
C49 C48 Ir1 . . 122.0(3) ?
C47 C48 H48 . . 111.5 ?
C49 C48 H48 . . 111.5 ?
Ir1 C48 H48 . . 111.5 ?
C50 C49 C54 . . 117.1(4) ?
C50 C49 C48 . . 119.3(4) ?
C54 C49 C48 . . 123.4(4) ?
C51 C50 C49 . . 120.5(5) ?
C51 C50 H50 . . 119.7 ?
C49 C50 H50 . . 119.7 ?
C52 C51 C50 . . 121.0(5) ?
C52 C51 H51 . . 119.5 ?
C50 C51 H51 . . 119.5 ?
C51 C52 C53 . . 119.4(5) ?
C51 C52 H52 . . 120.3 ?
C53 C52 H52 . . 120.3 ?
C54 C53 C52 . . 120.1(5) ?
C54 C53 H53 . . 119.9 ?
C52 C53 H53 . . 119.9 ?
C53 C54 C49 . . 121.7(4) ?
C53 C54 N1 . . 118.6(4) ?
C49 C54 N1 . . 119.7(4) ?
C56 C55 C60 . . 121.6(4) ?
C56 C55 N2 . . 119.0(4) ?
C60 C55 N2 . . 119.4(4) ?
C57 C56 C55 . . 119.7(5) ?
C57 C56 H56 . . 120.1 ?
C55 C56 H56 . . 120.1 ?
C56 C57 C58 . . 119.8(5) ?
C56 C57 H57 . . 120.1 ?
C58 C57 H57 . . 120.1 ?
C57 C58 C59 . . 120.1(5) ?
C57 C58 H58 . . 119.9 ?
C59 C58 H58 . . 119.9 ?
C58 C59 C60 . . 121.1(5) ?
C58 C59 H59 . . 119.5 ?
C60 C59 H59 . . 119.5 ?
C55 C60 C59 . . 117.6(4) ?
C55 C60 C61 . . 123.7(4) ?
C59 C60 C61 . . 118.8(4) ?
C62 C61 C60 . . 123.4(4) ?
C62 C61 Ir1 . . 70.5(2) ?
C60 C61 Ir1 . . 122.2(3) ?
C62 C61 H61 . . 111.6 ?
C60 C61 H61 . . 111.6 ?
Ir1 C61 H61 . . 111.6 ?
C61 C62 C63 . . 125.6(4) ?
C61 C62 Ir1 . . 70.8(2) ?
C63 C62 Ir1 . . 117.8(3) ?
C61 C62 H62 . . 112.1 ?
C63 C62 H62 . . 112.1 ?
Ir1 C62 H62 . . 112.1 ?
C68 C63 C64 . . 117.2(4) ?
C68 C63 C62 . . 123.6(4) ?
C64 C63 C62 . . 119.1(4) ?
C65 C64 C63 . . 120.5(5) ?
C65 C64 H64 . . 119.7 ?
C63 C64 H64 . . 119.7 ?
C66 C65 C64 . . 121.2(5) ?
C66 C65 H65 . . 119.4 ?
C64 C65 H65 . . 119.4 ?
C65 C66 C67 . . 119.5(5) ?
C65 C66 H66 . . 120.3 ?
C67 C66 H66 . . 120.3 ?
C66 C67 C68 . . 119.8(5) ?
C66 C67 H67 . . 120.1 ?
C68 C67 H67 . . 120.1 ?
C67 C68 C63 . . 121.6(4) ?
C67 C68 N2 . . 118.2(4) ?
C63 C68 N2 . . 120.1(4) ?
P3 Ir2 P4 . . 179.35(4) y
P3 Ir2 Cl2 . . 89.45(4) y
P4 Ir2 Cl2 . . 89.91(4) y
C117 Ir2 P3 . . 86.33(12) y
C118 Ir2 P3 . . 89.74(12) y
C131 Ir2 P3 . . 91.57(12) y
C132 Ir2 P3 . . 92.96(12) y
C117 Ir2 P4 . . 94.16(12) y
C118 Ir2 P4 . . 90.38(12) y
C131 Ir2 P4 . . 88.37(12) y
C132 Ir2 P4 . . 87.40(12) y
C117 Ir2 Cl2 . . 130.44(12) ?
C118 Ir2 Cl2 . . 91.96(12) ?
C131 Ir2 Cl2 . . 93.36(12) ?
C132 Ir2 Cl2 . . 132.04(13) ?
C117 Ir2 C118 . . 38.74(16) ?
C117 Ir2 C131 . . 136.06(16) ?
C117 Ir2 C132 . . 97.51(17) ?
C118 Ir2 C131 . . 174.52(17) ?
C118 Ir2 C132 . . 135.90(17) ?
C131 Ir2 C132 . . 38.71(17) ?
O6 P3 O5 . . 103.46(15) ?
O6 P3 N3 . . 99.62(18) ?
O5 P3 N3 . . 103.96(17) ?
O6 P3 Ir2 . . 123.01(12) ?
O5 P3 Ir2 . . 113.23(12) ?
N3 P3 Ir2 . . 111.27(13) ?
O8 P4 O7 . . 103.71(15) ?
O8 P4 N4 . . 98.59(16) ?
O7 P4 N4 . . 104.51(17) ?
O8 P4 Ir2 . . 119.65(12) ?
O7 P4 Ir2 . . 115.80(11) ?
N4 P4 Ir2 . . 112.27(12) ?
C71 O5 P3 . . 122.7(2) ?
C81 O6 P3 . . 116.0(3) ?
C91 O7 P4 . . 119.5(2) ?
C101 O8 P4 . . 120.6(3) ?
C111 N3 C124 . . 111.3(3) ?
C111 N3 P3 . . 111.0(3) ?
C124 N3 P3 . . 114.3(3) ?
C138 N4 C125 . . 111.2(3) ?
C138 N4 P4 . . 112.7(3) ?
C125 N4 P4 . . 112.7(3) ?
C72 C71 O5 . . 120.3(4) ?
C72 C71 C80 . . 122.9(4) ?
O5 C71 C80 . . 116.6(4) ?
C71 C72 C73 . . 118.1(4) ?
C71 C72 C82 . . 120.6(4) ?
C73 C72 C82 . . 121.2(4) ?
C74 C73 C78 . . 117.8(4) ?
C74 C73 C72 . . 122.6(4) ?
C78 C73 C72 . . 119.7(4) ?
C75 C74 C73 . . 121.2(5) ?
C75 C74 H74 . . 119.4 ?
C73 C74 H74 . . 119.4 ?
C74 C75 C76 . . 120.5(5) ?
C74 C75 H75 . . 119.8 ?
C76 C75 H75 . . 119.8 ?
C77 C76 C75 . . 119.9(4) ?
C77 C76 H76 . . 120.1 ?
C75 C76 H76 . . 120.1 ?
C76 C77 C78 . . 121.3(5) ?
C76 C77 H77 . . 119.4 ?
C78 C77 H77 . . 119.4 ?
C77 C78 C79 . . 122.1(4) ?
C77 C78 C73 . . 119.3(4) ?
C79 C78 C73 . . 118.6(4) ?
C80 C79 C78 . . 121.4(4) ?
C80 C79 H79 . . 119.3 ?
C78 C79 H79 . . 119.3 ?
C79 C80 C71 . . 119.1(4) ?
C79 C80 H80 . . 120.5 ?
C71 C80 H80 . . 120.5 ?
C82 C81 C90 . . 122.9(4) ?
C82 C81 O6 . . 119.1(4) ?
C90 C81 O6 . . 118.0(4) ?
C81 C82 C83 . . 117.9(4) ?
C81 C82 C72 . . 120.0(4) ?
C83 C82 C72 . . 122.1(4) ?
C84 C83 C82 . . 123.2(4) ?
C84 C83 C88 . . 117.5(4) ?
C82 C83 C88 . . 119.2(4) ?
C85 C84 C83 . . 121.1(5) ?
C85 C84 H84 . . 119.4 ?
C83 C84 H84 . . 119.4 ?
C84 C85 C86 . . 120.7(5) ?
C84 C85 H85 . . 119.7 ?
C86 C85 H85 . . 119.7 ?
C87 C86 C85 . . 120.1(5) ?
C87 C86 H86 . . 120.0 ?
C85 C86 H86 . . 120.0 ?
C86 C87 C88 . . 121.6(5) ?
C86 C87 H87 . . 119.2 ?
C88 C87 H87 . . 119.2 ?
C87 C88 C89 . . 122.4(5) ?
C87 C88 C83 . . 119.0(5) ?
C89 C88 C83 . . 118.5(4) ?
C90 C89 C88 . . 121.5(4) ?
C90 C89 H89 . . 119.2 ?
C88 C89 H89 . . 119.2 ?
C89 C90 C81 . . 119.1(5) ?
C89 C90 H90 . . 120.4 ?
C81 C90 H90 . . 120.4 ?
C92 C91 C100 . . 123.2(4) ?
C92 C91 O7 . . 119.8(4) ?
C100 C91 O7 . . 116.8(4) ?
C91 C92 C93 . . 116.8(4) ?
C91 C92 C102 . . 121.3(4) ?
C93 C92 C102 . . 121.8(4) ?
C98 C93 C94 . . 119.2(4) ?
C98 C93 C92 . . 119.1(4) ?
C94 C93 C92 . . 121.7(4) ?
C95 C94 C93 . . 120.0(4) ?
C95 C94 H94 . . 120.0 ?
C93 C94 H94 . . 120.0 ?
C94 C95 C96 . . 121.2(4) ?
C94 C95 H95 . . 119.4 ?
C96 C95 H95 . . 119.4 ?
C97 C96 C95 . . 120.3(4) ?
C97 C96 H96 . . 119.9 ?
C95 C96 H96 . . 119.9 ?
C96 C97 C98 . . 120.5(4) ?
C96 C97 H97 . . 119.7 ?
C98 C97 H97 . . 119.7 ?
C93 C98 C97 . . 118.8(4) ?
C93 C98 C99 . . 119.6(4) ?
C97 C98 C99 . . 121.6(4) ?
C100 C99 C98 . . 120.7(4) ?
C100 C99 H99 . . 119.7 ?
C98 C99 H99 . . 119.7 ?
C99 C100 C91 . . 119.6(4) ?
C99 C100 H100 . . 120.2 ?
C91 C100 H100 . . 120.2 ?
C102 C101 O8 . . 118.8(4) ?
C102 C101 C110 . . 123.4(4) ?
O8 C101 C110 . . 117.7(4) ?
C101 C102 C103 . . 118.5(4) ?
C101 C102 C92 . . 120.6(4) ?
C103 C102 C92 . . 120.8(4) ?
C104 C103 C108 . . 118.3(4) ?
C104 C103 C102 . . 123.3(4) ?
C108 C103 C102 . . 118.4(4) ?
C105 C104 C103 . . 120.6(4) ?
C105 C104 H104 . . 119.7 ?
C103 C104 H104 . . 119.7 ?
C104 C105 C106 . . 121.2(5) ?
C104 C105 H105 . . 119.4 ?
C106 C105 H105 . . 119.4 ?
C107 C106 C105 . . 120.1(4) ?
C107 C106 H106 . . 119.9 ?
C105 C106 H106 . . 119.9 ?
C106 C107 C108 . . 120.3(5) ?
C106 C107 H107 . . 119.8 ?
C108 C107 H107 . . 119.8 ?
C109 C108 C107 . . 121.2(4) ?
C109 C108 C103 . . 119.5(4) ?
C107 C108 C103 . . 119.4(4) ?
C110 C109 C108 . . 121.9(4) ?
C110 C109 H109 . . 119.0 ?
C108 C109 H109 . . 119.0 ?
C109 C110 C101 . . 118.2(4) ?
C109 C110 H110 . . 120.9 ?
C101 C110 H110 . . 120.9 ?
C112 C111 C116 . . 121.0(4) ?
C112 C111 N3 . . 118.1(4) ?
C116 C111 N3 . . 121.0(4) ?
C113 C112 C111 . . 120.4(5) ?
C113 C112 H112 . . 119.8 ?
C111 C112 H112 . . 119.8 ?
C112 C113 C114 . . 119.6(4) ?
C112 C113 H113 . . 120.2 ?
C114 C113 H113 . . 120.2 ?
C115 C114 C113 . . 120.3(5) ?
C115 C114 H114 . . 119.9 ?
C113 C114 H114 . . 119.9 ?
C114 C115 C116 . . 120.8(5) ?
C114 C115 H115 . . 119.6 ?
C116 C115 H115 . . 119.6 ?
C115 C116 C111 . . 118.0(4) ?
C115 C116 C117 . . 119.0(4) ?
C111 C116 C117 . . 122.9(4) ?
C118 C117 C116 . . 122.3(4) ?
C118 C117 Ir2 . . 70.8(2) ?
C116 C117 Ir2 . . 122.5(3) ?
C118 C117 H117 . . 111.8 ?
C116 C117 H117 . . 111.8 ?
Ir2 C117 H117 . . 111.8 ?
C117 C118 C119 . . 124.6(4) ?
C117 C118 Ir2 . . 70.5(2) ?
C119 C118 Ir2 . . 117.8(3) ?
C117 C118 H118 . . 112.5 ?
C119 C118 H118 . . 112.5 ?
Ir2 C118 H118 . . 112.5 ?
C124 C119 C120 . . 117.1(4) ?
C124 C119 C118 . . 124.3(4) ?
C120 C119 C118 . . 118.6(4) ?
C121 C120 C119 . . 121.5(5) ?
C121 C120 H120 . . 119.2 ?
C119 C120 H120 . . 119.2 ?
C120 C121 C122 . . 120.3(4) ?
C120 C121 H121 . . 119.9 ?
C122 C121 H121 . . 119.9 ?
C121 C122 C123 . . 120.2(5) ?
C121 C122 H122 . . 119.9 ?
C123 C122 H122 . . 119.9 ?
C124 C123 C122 . . 118.5(5) ?
C124 C123 H123 . . 120.7 ?
C122 C123 H123 . . 120.7 ?
C119 C124 C123 . . 122.4(4) ?
C119 C124 N3 . . 120.4(4) ?
C123 C124 N3 . . 117.2(4) ?
C126 C125 C130 . . 122.5(4) ?
C126 C125 N4 . . 117.4(4) ?
C130 C125 N4 . . 120.1(4) ?
C125 C126 C127 . . 119.2(5) ?
C125 C126 H126 . . 120.4 ?
C127 C126 H126 . . 120.4 ?
C128 C127 C126 . . 120.0(5) ?
C128 C127 H127 . . 120.0 ?
C126 C127 H127 . . 120.0 ?
C127 C128 C129 . . 120.4(5) ?
C127 C128 H128 . . 119.8 ?
C129 C128 H128 . . 119.8 ?
C130 C129 C128 . . 120.5(5) ?
C130 C129 H129 . . 119.8 ?
C128 C129 H129 . . 119.8 ?
C125 C130 C129 . . 117.4(4) ?
C125 C130 C131 . . 124.4(4) ?
C129 C130 C131 . . 118.2(4) ?
C132 C131 C130 . . 123.7(4) ?
C132 C131 Ir2 . . 70.7(2) ?
C130 C131 Ir2 . . 119.6(3) ?
C132 C131 H131 . . 112.3 ?
C130 C131 H131 . . 112.3 ?
Ir2 C131 H131 . . 112.3 ?
C131 C132 C133 . . 123.4(4) ?
C131 C132 Ir2 . . 70.6(2) ?
C133 C132 Ir2 . . 120.9(3) ?
C131 C132 H132 . . 112.0 ?
C133 C132 H132 . . 112.0 ?
Ir2 C132 H132 . . 112.0 ?
C134 C133 C138 . . 117.2(4) ?
C134 C133 C132 . . 119.1(4) ?
C138 C133 C132 . . 123.6(4) ?
C135 C134 C133 . . 121.6(5) ?
C135 C134 H134 . . 119.2 ?
C133 C134 H134 . . 119.2 ?
C136 C135 C134 . . 119.8(4) ?
C136 C135 H135 . . 120.1 ?
C134 C135 H135 . . 120.1 ?
C135 C136 C137 . . 120.0(4) ?
C135 C136 H136 . . 120.0 ?
C137 C136 H136 . . 120.0 ?
C138 C137 C136 . . 119.9(4) ?
C138 C137 H137 . . 120.1 ?
C136 C137 H137 . . 120.1 ?
C137 C138 C133 . . 121.5(4) ?
C137 C138 N4 . . 118.1(4) ?
C133 C138 N4 . . 120.4(4) ?
C142 C141 C146 . . 118.4(7) ?
C142 C141 H141 . . 120.8 ?
C146 C141 H141 . . 120.8 ?
C141 C142 C143 . . 120.9(7) ?
C141 C142 H142 . . 119.5 ?
C143 C142 H142 . . 119.5 ?
C142 C143 C144 . . 121.8(7) ?
C142 C143 H143 . . 119.1 ?
C144 C143 H143 . . 119.1 ?
C145 C144 C143 . . 117.2(7) ?
C145 C144 H144 . . 121.4 ?
C143 C144 H144 . . 121.4 ?
C144 C145 C146 . . 122.1(7) ?
C144 C145 H145 . . 118.9 ?
C146 C145 H145 . . 118.9 ?
C141 C146 C145 . . 119.5(7) ?
C141 C146 H146 . . 120.2 ?
C145 C146 H146 . . 120.2 ?
C152 C151 C156 . . 117.6(7) ?
C152 C151 H151 . . 121.2 ?
C156 C151 H151 . . 121.2 ?
C151 C152 C153 . . 121.3(7) ?
C151 C152 H152 . . 119.4 ?
C153 C152 H152 . . 119.4 ?
C152 C153 C154 . . 122.4(7) ?
C152 C153 H153 . . 118.8 ?
C154 C153 H153 . . 118.8 ?
C155 C154 C153 . . 116.0(7) ?
C155 C154 H154 . . 122.0 ?
C153 C154 H154 . . 122.0 ?
C154 C155 C156 . . 122.5(7) ?
C154 C155 H155 . . 118.7 ?
C156 C155 H155 . . 118.7 ?
C155 C156 C151 . . 120.0(7) ?
C155 C156 H156 . . 120.0 ?
C151 C156 H156 . . 120.0 ?
C162 C161 H158 . . 109.5 ?
C162 C161 H159 . . 109.5 ?
H158 C161 H159 . . 109.5 ?
C162 C161 H160 . . 109.5 ?
H158 C161 H160 . . 109.5 ?
H159 C161 H160 . . 109.5 ?
C163 C162 C161 . . 111.4(7) ?
C163 C162 H161 . . 109.4 ?
C161 C162 H161 . . 109.4 ?
C163 C162 H162 . . 109.4 ?
C161 C162 H162 . . 109.4 ?
H161 C162 H162 . . 108.0 ?
C162 C163 C164 . . 111.3(7) ?
C162 C163 H163 . . 109.4 ?
C164 C163 H163 . . 109.4 ?
C162 C163 H164 . . 109.4 ?
C164 C163 H164 . . 109.4 ?
H163 C163 H164 . . 108.0 ?
C163 C164 C165 . . 116.7(9) ?
C163 C164 H165 . . 108.1 ?
C165 C164 H165 . . 108.1 ?
C163 C164 H166 . . 108.1 ?
C165 C164 H166 . . 108.1 ?
H165 C164 H166 . . 107.3 ?
C164 C165 H167 . . 109.5 ?
C164 C165 H168 . . 109.5 ?
H167 C165 H168 . . 109.5 ?
C164 C165 H169 . . 109.5 ?
H167 C165 H169 . . 109.5 ?
H168 C165 H169 . . 109.5 ?
C172 C171 H171 . . 109.5 ?
C172 C171 H172 . . 109.5 ?
H171 C171 H172 . . 109.5 ?
C172 C171 H173 . . 109.5 ?
H171 C171 H173 . . 109.5 ?
H172 C171 H173 . . 109.5 ?
C173 C172 C171 . . 111.3(7) ?
C173 C172 H174 . . 109.4 ?
C171 C172 H174 . . 109.4 ?
C173 C172 H175 . . 109.4 ?
C171 C172 H175 . . 109.4 ?
H174 C172 H175 . . 108.0 ?
C172 C173 C174 . . 110.4(7) ?
C172 C173 H176 . . 109.6 ?
C174 C173 H176 . . 109.6 ?
C172 C173 H177 . . 109.6 ?
C174 C173 H177 . . 109.6 ?
H176 C173 H177 . . 108.1 ?
C175 C174 C173 . . 116.8(9) ?
C175 C174 H178 . . 108.1 ?
C173 C174 H178 . . 108.1 ?
C175 C174 H179 . . 108.1 ?
C173 C174 H179 . . 108.1 ?
H178 C174 H179 . . 107.3 ?
C174 C175 H180 . . 109.5 ?
C174 C175 H181 . . 109.5 ?
H180 C175 H181 . . 109.5 ?
C174 C175 H182 . . 109.5 ?
H180 C175 H182 . . 109.5 ?
H181 C175 H182 . . 109.5 ?

loop_
_geom_bond_atom_site_label_1
_geom_bond_atom_site_label_2
_geom_bond_site_symmetry_2
_geom_bond_distance
_geom_bond_publ_flag
Ir1 P1 . 2.2756(12) y
Ir1 P2 . 2.2676(11) y
Ir1 Cl1 . 2.4512(11) y
Ir1 C47 . 2.184(4) y
Ir1 C48 . 2.189(4) y
Ir1 C61 . 2.189(5) y
Ir1 C62 . 2.185(4) y
P1 O2 . 1.604(3) ?
P1 O1 . 1.605(3) ?
P1 N1 . 1.688(4) ?
P2 O3 . 1.605(3) ?
P2 O4 . 1.610(3) ?
P2 N2 . 1.690(4) ?
O1 C1 . 1.419(5) ?
O2 C11 . 1.407(5) ?
O3 C21 . 1.411(5) ?
O4 C31 . 1.404(5) ?
N1 C41 . 1.456(6) ?
N1 C54 . 1.461(5) ?
N2 C55 . 1.453(6) ?
N2 C68 . 1.454(6) ?
C1 C2 . 1.367(7) ?
C1 C10 . 1.408(7) ?
C2 C3 . 1.437(6) ?
C2 C12 . 1.495(6) ?
C3 C8 . 1.418(7) ?
C3 C4 . 1.427(7) ?
C4 C5 . 1.355(7) ?
C4 H4 . 0.9500 ?
C5 C6 . 1.414(8) ?
C5 H5 . 0.9500 ?
C6 C7 . 1.371(8) ?
C6 H6 . 0.9500 ?
C7 C8 . 1.410(7) ?
C7 H7 . 0.9500 ?
C8 C9 . 1.424(8) ?
C9 C10 . 1.367(7) ?
C9 H9 . 0.9500 ?
C10 H10 . 0.9500 ?
C11 C12 . 1.370(6) ?
C11 C20 . 1.392(7) ?
C12 C13 . 1.438(7) ?
C13 C14 . 1.415(7) ?
C13 C18 . 1.418(7) ?
C14 C15 . 1.368(8) ?
C14 H14 . 0.9500 ?
C15 C16 . 1.413(9) ?
C15 H15 . 0.9500 ?
C16 C17 . 1.360(9) ?
C16 H16 . 0.9500 ?
C17 C18 . 1.407(8) ?
C17 H17 . 0.9500 ?
C18 C19 . 1.422(8) ?
C19 C20 . 1.366(7) ?
C19 H19 . 0.9500 ?
C20 H20 . 0.9500 ?
C21 C22 . 1.377(6) ?
C21 C30 . 1.398(6) ?
C22 C23 . 1.445(6) ?
C22 C32 . 1.477(6) ?
C23 C24 . 1.397(6) ?
C23 C28 . 1.426(6) ?
C24 C25 . 1.369(7) ?
C24 H24 . 0.9500 ?
C25 C26 . 1.407(7) ?
C25 H25 . 0.9500 ?
C26 C27 . 1.372(7) ?
C26 H26 . 0.9500 ?
C27 C28 . 1.414(7) ?
C27 H27 . 0.9500 ?
C28 C29 . 1.420(6) ?
C29 C30 . 1.361(7) ?
C29 H29 . 0.9500 ?
C30 H30 . 0.9500 ?
C31 C32 . 1.373(6) ?
C31 C40 . 1.410(6) ?
C32 C33 . 1.441(6) ?
C33 C34 . 1.418(6) ?
C33 C38 . 1.434(6) ?
C34 C35 . 1.374(7) ?
C34 H34 . 0.9500 ?
C35 C36 . 1.390(7) ?
C35 H35 . 0.9500 ?
C36 C37 . 1.361(7) ?
C36 H36 . 0.9500 ?
C37 C38 . 1.422(7) ?
C37 H37 . 0.9500 ?
C38 C39 . 1.404(7) ?
C39 C40 . 1.375(7) ?
C39 H39 . 0.9500 ?
C40 H40 . 0.9500 ?
C41 C42 . 1.398(7) ?
C41 C46 . 1.398(7) ?
C42 C43 . 1.371(8) ?
C42 H42 . 0.9500 ?
C43 C44 . 1.375(9) ?
C43 H43 . 0.9500 ?
C44 C45 . 1.373(8) ?
C44 H44 . 0.9500 ?
C45 C46 . 1.394(7) ?
C45 H45 . 0.9500 ?
C46 C47 . 1.480(6) ?
C47 C48 . 1.452(6) y
C47 H47 . 1.0000 ?
C48 C49 . 1.472(6) ?
C48 H48 . 1.0000 ?
C49 C50 . 1.402(6) ?
C49 C54 . 1.406(7) ?
C50 C51 . 1.394(7) ?
C50 H50 . 0.9500 ?
C51 C52 . 1.369(8) ?
C51 H51 . 0.9500 ?
C52 C53 . 1.388(7) ?
C52 H52 . 0.9500 ?
C53 C54 . 1.376(6) ?
C53 H53 . 0.9500 ?
C55 C56 . 1.394(7) ?
C55 C60 . 1.395(7) ?
C56 C57 . 1.387(7) ?
C56 H56 . 0.9500 ?
C57 C58 . 1.389(8) ?
C57 H57 . 0.9500 ?
C58 C59 . 1.392(7) ?
C58 H58 . 0.9500 ?
C59 C60 . 1.404(7) ?
C59 H59 . 0.9500 ?
C60 C61 . 1.486(6) ?
C61 C62 . 1.447(6) y
C61 H61 . 1.0000 ?
C62 C63 . 1.481(7) ?
C62 H62 . 1.0000 ?
C63 C68 . 1.396(7) ?
C63 C64 . 1.406(6) ?
C64 C65 . 1.385(8) ?
C64 H64 . 0.9500 ?
C65 C66 . 1.376(8) ?
C65 H65 . 0.9500 ?
C66 C67 . 1.377(7) ?
C66 H66 . 0.9500 ?
C67 C68 . 1.395(7) ?
C67 H67 . 0.9500 ?
Ir2 P3 . 2.2790(11) y
Ir2 P4 . 2.2717(11) y
Ir2 Cl2 . 2.4394(11) y
Ir2 C117 . 2.187(4) y
Ir2 C118 . 2.192(4) y
Ir2 C131 . 2.185(4) y
Ir2 C132 . 2.187(4) y
P3 O6 . 1.610(3) ?
P3 O5 . 1.610(3) ?
P3 N3 . 1.689(4) ?
P4 O8 . 1.603(3) ?
P4 O7 . 1.610(3) ?
P4 N4 . 1.681(4) ?
O5 C71 . 1.409(5) ?
O6 C81 . 1.417(5) ?
O7 C91 . 1.418(5) ?
O8 C101 . 1.407(5) ?
N3 C111 . 1.453(5) ?
N3 C124 . 1.464(6) ?
N4 C138 . 1.458(5) ?
N4 C125 . 1.474(5) ?
C71 C72 . 1.371(6) ?
C71 C80 . 1.415(6) ?
C72 C73 . 1.433(6) ?
C72 C82 . 1.494(6) ?
C73 C74 . 1.423(6) ?
C73 C78 . 1.427(6) ?
C74 C75 . 1.365(7) ?
C74 H74 . 0.9500 ?
C75 C76 . 1.412(8) ?
C75 H75 . 0.9500 ?
C76 C77 . 1.359(8) ?
C76 H76 . 0.9500 ?
C77 C78 . 1.414(7) ?
C77 H77 . 0.9500 ?
C78 C79 . 1.424(7) ?
C79 C80 . 1.358(6) ?
C79 H79 . 0.9500 ?
C80 H80 . 0.9500 ?
C81 C82 . 1.377(6) ?
C81 C90 . 1.399(6) ?
C82 C83 . 1.432(6) ?
C83 C84 . 1.423(7) ?
C83 C88 . 1.433(7) ?
C84 C85 . 1.363(7) ?
C84 H84 . 0.9500 ?
C85 C86 . 1.401(8) ?
C85 H85 . 0.9500 ?
C86 C87 . 1.350(9) ?
C86 H86 . 0.9500 ?
C87 C88 . 1.408(7) ?
C87 H87 . 0.9500 ?
C88 C89 . 1.418(8) ?
C89 C90 . 1.358(7) ?
C89 H89 . 0.9500 ?
C90 H90 . 0.9500 ?
C91 C92 . 1.380(6) ?
C91 C100 . 1.397(6) ?
C92 C93 . 1.455(6) ?
C92 C102 . 1.486(6) ?
C93 C98 . 1.413(6) ?
C93 C94 . 1.417(6) ?
C94 C95 . 1.367(7) ?
C94 H94 . 0.9500 ?
C95 C96 . 1.395(7) ?
C95 H95 . 0.9500 ?
C96 C97 . 1.365(7) ?
C96 H96 . 0.9500 ?
C97 C98 . 1.422(7) ?
C97 H97 . 0.9500 ?
C98 C99 . 1.423(6) ?
C99 C100 . 1.356(7) ?
C99 H99 . 0.9500 ?
C100 H100 . 0.9500 ?
C101 C102 . 1.365(6) ?
C101 C110 . 1.411(6) ?
C102 C103 . 1.442(6) ?
C103 C104 . 1.423(6) ?
C103 C108 . 1.425(6) ?
C104 C105 . 1.364(7) ?
C104 H104 . 0.9500 ?
C105 C106 . 1.399(8) ?
C105 H105 . 0.9500 ?
C106 C107 . 1.377(7) ?
C106 H106 . 0.9500 ?
C107 C108 . 1.419(6) ?
C107 H107 . 0.9500 ?
C108 C109 . 1.413(7) ?
C109 C110 . 1.358(7) ?
C109 H109 . 0.9500 ?
C110 H110 . 0.9500 ?
C111 C112 . 1.394(6) ?
C111 C116 . 1.397(7) ?
C112 C113 . 1.369(7) ?
C112 H112 . 0.9500 ?
C113 C114 . 1.391(8) ?
C113 H113 . 0.9500 ?
C114 C115 . 1.390(7) ?
C114 H114 . 0.9500 ?
C115 C116 . 1.394(6) ?
C115 H115 . 0.9500 ?
C116 C117 . 1.488(6) ?
C117 C118 . 1.453(6) y
C117 H117 . 1.0000 ?
C118 C119 . 1.479(7) ?
C118 H118 . 1.0000 ?
C119 C124 . 1.392(6) ?
C119 C120 . 1.406(6) ?
C120 C121 . 1.380(7) ?
C120 H120 . 0.9500 ?
C121 C122 . 1.381(7) ?
C121 H121 . 0.9500 ?
C122 C123 . 1.400(7) ?
C122 H122 . 0.9500 ?
C123 C124 . 1.396(7) ?
C123 H123 . 0.9500 ?
C125 C126 . 1.381(6) ?
C125 C130 . 1.385(7) ?
C126 C127 . 1.391(7) ?
C126 H126 . 0.9500 ?
C127 C128 . 1.367(8) ?
C127 H127 . 0.9500 ?
C128 C129 . 1.404(8) ?
C128 H128 . 0.9500 ?
C129 C130 . 1.398(7) ?
C129 H129 . 0.9500 ?
C130 C131 . 1.491(6) ?
C131 C132 . 1.449(6) y
C131 H131 . 1.0000 ?
C132 C133 . 1.486(6) ?
C132 H132 . 1.0000 ?
C133 C134 . 1.397(6) ?
C133 C138 . 1.398(6) ?
C134 C135 . 1.385(7) ?
C134 H134 . 0.9500 ?
C135 C136 . 1.379(7) ?
C135 H135 . 0.9500 ?
C136 C137 . 1.386(7) ?
C136 H136 . 0.9500 ?
C137 C138 . 1.383(6) ?
C137 H137 . 0.9500 ?
C141 C142 . 1.372(6) ?
C141 C146 . 1.397(6) ?
C141 H141 . 0.9500 ?
C142 C143 . 1.381(6) ?
C142 H142 . 0.9500 ?
C143 C144 . 1.385(6) ?
C143 H143 . 0.9500 ?
C144 C145 . 1.371(6) ?
C144 H144 . 0.9500 ?
C145 C146 . 1.398(6) ?
C145 H145 . 0.9500 ?
C146 H146 . 0.9500 ?
C151 C152 . 1.372(5) ?
C151 C156 . 1.400(5) ?
C151 H151 . 0.9500 ?
C152 C153 . 1.381(5) ?
C152 H152 . 0.9500 ?
C153 C154 . 1.387(5) ?
C153 H153 . 0.9500 ?
C154 C155 . 1.376(5) ?
C154 H154 . 0.9500 ?
C155 C156 . 1.395(5) ?
C155 H155 . 0.9500 ?
C156 H156 . 0.9500 ?
C161 C162 . 1.506(6) ?
C161 H158 . 0.9800 ?
C161 H159 . 0.9800 ?
C161 H160 . 0.9800 ?
C162 C163 . 1.491(6) ?
C162 H161 . 0.9900 ?
C162 H162 . 0.9900 ?
C163 C164 . 1.507(6) ?
C163 H163 . 0.9900 ?
C163 H164 . 0.9900 ?
C164 C165 . 1.510(6) ?
C164 H165 . 0.9900 ?
C164 H166 . 0.9900 ?
C165 H167 . 0.9800 ?
C165 H168 . 0.9800 ?
C165 H169 . 0.9800 ?
C171 C172 . 1.510(4) ?
C171 H171 . 0.9800 ?
C171 H172 . 0.9800 ?
C171 H173 . 0.9800 ?
C172 C173 . 1.496(4) ?
C172 H174 . 0.9900 ?
C172 H175 . 0.9900 ?
C173 C174 . 1.513(4) ?
C173 H176 . 0.9900 ?
C173 H177 . 0.9900 ?
C174 C175 . 1.509(4) ?
C174 H178 . 0.9900 ?
C174 H179 . 0.9900 ?
C175 H180 . 0.9800 ?
C175 H181 . 0.9800 ?
C175 H182 . 0.9800 ?

loop_
_geom_torsion_atom_site_label_1
_geom_torsion_atom_site_label_2
_geom_torsion_atom_site_label_3
_geom_torsion_atom_site_label_4
_geom_torsion_site_symmetry_1
_geom_torsion_site_symmetry_2
_geom_torsion_site_symmetry_3
_geom_torsion_site_symmetry_4
_geom_torsion
_geom_torsion_publ_flag
C47 Ir1 P1 O2 . . . . 132.51(16) ?
C62 Ir1 P1 O2 . . . . -45.49(17) ?
C48 Ir1 P1 O2 . . . . 93.72(17) ?
C61 Ir1 P1 O2 . . . . -6.84(17) ?
Cl1 Ir1 P1 O2 . . . . -136.08(12) ?
C47 Ir1 P1 O1 . . . . -102.38(19) ?
C62 Ir1 P1 O1 . . . . 79.6(2) ?
C48 Ir1 P1 O1 . . . . -141.2(2) ?
C61 Ir1 P1 O1 . . . . 118.27(19) ?
Cl1 Ir1 P1 O1 . . . . -10.97(16) ?
C47 Ir1 P1 N1 . . . . 14.75(18) ?
C62 Ir1 P1 N1 . . . . -163.26(19) ?
C48 Ir1 P1 N1 . . . . -24.04(19) ?
C61 Ir1 P1 N1 . . . . -124.61(19) ?
Cl1 Ir1 P1 N1 . . . . 106.15(15) ?
C47 Ir1 P2 O3 . . . . 79.37(18) ?
C62 Ir1 P2 O3 . . . . -102.64(18) ?
C48 Ir1 P2 O3 . . . . 118.16(18) ?
C61 Ir1 P2 O3 . . . . -141.30(18) ?
Cl1 Ir1 P2 O3 . . . . -12.23(14) ?
C47 Ir1 P2 O4 . . . . -45.46(17) ?
C62 Ir1 P2 O4 . . . . 132.53(17) ?
C48 Ir1 P2 O4 . . . . -6.67(17) ?
C61 Ir1 P2 O4 . . . . 93.87(17) ?
Cl1 Ir1 P2 O4 . . . . -137.06(13) ?
C47 Ir1 P2 N2 . . . . -163.38(18) ?
C62 Ir1 P2 N2 . . . . 14.61(18) ?
C48 Ir1 P2 N2 . . . . -124.60(18) ?
C61 Ir1 P2 N2 . . . . -24.06(18) ?
Cl1 Ir1 P2 N2 . . . . 105.02(14) ?
O2 P1 O1 C1 . . . . 51.7(3) ?
N1 P1 O1 C1 . . . . 159.7(3) ?
Ir1 P1 O1 C1 . . . . -76.2(3) ?
O1 P1 O2 C11 . . . . 35.7(4) ?
N1 P1 O2 C11 . . . . -66.7(3) ?
Ir1 P1 O2 C11 . . . . 171.0(3) ?
O4 P2 O3 C21 . . . . 53.6(3) ?
N2 P2 O3 C21 . . . . 160.3(3) ?
Ir1 P2 O3 C21 . . . . -75.6(3) ?
O3 P2 O4 C31 . . . . 36.8(3) ?
N2 P2 O4 C31 . . . . -66.1(3) ?
Ir1 P2 O4 C31 . . . . 170.8(3) ?
O2 P1 N1 C41 . . . . 178.1(3) ?
O1 P1 N1 C41 . . . . 70.8(3) ?
Ir1 P1 N1 C41 . . . . -60.8(3) ?
O2 P1 N1 C54 . . . . -54.6(3) ?
O1 P1 N1 C54 . . . . -161.9(3) ?
Ir1 P1 N1 C54 . . . . 66.5(3) ?
O3 P2 N2 C55 . . . . -162.7(3) ?
O4 P2 N2 C55 . . . . -56.2(3) ?
Ir1 P2 N2 C55 . . . . 67.2(3) ?
O3 P2 N2 C68 . . . . 69.6(3) ?
O4 P2 N2 C68 . . . . 176.2(3) ?
Ir1 P2 N2 C68 . . . . -60.4(3) ?
P1 O1 C1 C2 . . . . -73.2(5) ?
P1 O1 C1 C10 . . . . 110.9(4) ?
C10 C1 C2 C3 . . . . -7.8(7) ?
O1 C1 C2 C3 . . . . 176.6(4) ?
C10 C1 C2 C12 . . . . 173.5(5) ?
O1 C1 C2 C12 . . . . -2.2(7) ?
C1 C2 C3 C8 . . . . 7.6(7) ?
C12 C2 C3 C8 . . . . -173.6(4) ?
C1 C2 C3 C4 . . . . -170.5(4) ?
C12 C2 C3 C4 . . . . 8.2(7) ?
C8 C3 C4 C5 . . . . 3.9(7) ?
C2 C3 C4 C5 . . . . -177.9(5) ?
C3 C4 C5 C6 . . . . -0.2(8) ?
C4 C5 C6 C7 . . . . -2.8(9) ?
C5 C6 C7 C8 . . . . 1.9(9) ?
C6 C7 C8 C3 . . . . 1.8(8) ?
C6 C7 C8 C9 . . . . -178.3(5) ?
C4 C3 C8 C7 . . . . -4.7(7) ?
C2 C3 C8 C7 . . . . 177.1(5) ?
C4 C3 C8 C9 . . . . 175.5(5) ?
C2 C3 C8 C9 . . . . -2.8(7) ?
C7 C8 C9 C10 . . . . 177.7(5) ?
C3 C8 C9 C10 . . . . -2.5(8) ?
C8 C9 C10 C1 . . . . 2.7(8) ?
C2 C1 C10 C9 . . . . 2.6(8) ?
O1 C1 C10 C9 . . . . 178.3(4) ?
P1 O2 C11 C12 . . . . -63.8(5) ?
P1 O2 C11 C20 . . . . 122.0(4) ?
C20 C11 C12 C13 . . . . -9.0(8) ?
O2 C11 C12 C13 . . . . 177.3(4) ?
C20 C11 C12 C2 . . . . 169.5(5) ?
O2 C11 C12 C2 . . . . -4.3(7) ?
C1 C2 C12 C11 . . . . 52.9(7) ?
C3 C2 C12 C11 . . . . -125.9(5) ?
C1 C2 C12 C13 . . . . -128.7(5) ?
C3 C2 C12 C13 . . . . 52.5(7) ?
C11 C12 C13 C14 . . . . -169.7(5) ?
C2 C12 C13 C14 . . . . 11.8(8) ?
C11 C12 C13 C18 . . . . 8.9(8) ?
C2 C12 C13 C18 . . . . -169.6(5) ?
C18 C13 C14 C15 . . . . 2.9(9) ?
C12 C13 C14 C15 . . . . -178.4(6) ?
C13 C14 C15 C16 . . . . 0.3(10) ?
C14 C15 C16 C17 . . . . -2.8(11) ?
C15 C16 C17 C18 . . . . 1.9(11) ?
C16 C17 C18 C13 . . . . 1.4(10) ?
C16 C17 C18 C19 . . . . -177.5(7) ?
C14 C13 C18 C17 . . . . -3.8(9) ?
C12 C13 C18 C17 . . . . 177.6(6) ?
C14 C13 C18 C19 . . . . 175.2(5) ?
C12 C13 C18 C19 . . . . -3.5(8) ?
C17 C18 C19 C20 . . . . 176.5(6) ?
C13 C18 C19 C20 . . . . -2.5(9) ?
C18 C19 C20 C11 . . . . 2.8(9) ?
C12 C11 C20 C19 . . . . 3.3(8) ?
O2 C11 C20 C19 . . . . 177.2(5) ?
P2 O3 C21 C22 . . . . -73.7(4) ?
P2 O3 C21 C30 . . . . 109.6(4) ?
C30 C21 C22 C23 . . . . -9.8(6) ?
O3 C21 C22 C23 . . . . 173.7(4) ?
C30 C21 C22 C32 . . . . 170.6(4) ?
O3 C21 C22 C32 . . . . -5.8(6) ?
C21 C22 C23 C24 . . . . -170.7(4) ?
C32 C22 C23 C24 . . . . 8.8(7) ?
C21 C22 C23 C28 . . . . 7.4(6) ?
C32 C22 C23 C28 . . . . -173.0(4) ?
C28 C23 C24 C25 . . . . 2.8(7) ?
C22 C23 C24 C25 . . . . -179.1(4) ?
C23 C24 C25 C26 . . . . -0.9(7) ?
C24 C25 C26 C27 . . . . -1.2(7) ?
C25 C26 C27 C28 . . . . 1.5(7) ?
C26 C27 C28 C29 . . . . -179.7(5) ?
C26 C27 C28 C23 . . . . 0.4(7) ?
C24 C23 C28 C27 . . . . -2.5(6) ?
C22 C23 C28 C27 . . . . 179.3(4) ?
C24 C23 C28 C29 . . . . 177.6(4) ?
C22 C23 C28 C29 . . . . -0.6(6) ?
C27 C28 C29 C30 . . . . 175.5(4) ?
C23 C28 C29 C30 . . . . -4.6(7) ?
C28 C29 C30 C21 . . . . 2.7(7) ?
C22 C21 C30 C29 . . . . 4.7(7) ?
O3 C21 C30 C29 . . . . -178.8(4) ?
P2 O4 C31 C32 . . . . -69.6(5) ?
P2 O4 C31 C40 . . . . 113.6(4) ?
O4 C31 C32 C33 . . . . 175.0(4) ?
C40 C31 C32 C33 . . . . -8.4(6) ?
O4 C31 C32 C22 . . . . -0.1(6) ?
C40 C31 C32 C22 . . . . 176.6(4) ?
C21 C22 C32 C31 . . . . 54.8(6) ?
C23 C22 C32 C31 . . . . -124.7(4) ?
C21 C22 C32 C33 . . . . -120.0(4) ?
C23 C22 C32 C33 . . . . 60.5(6) ?
C31 C32 C33 C34 . . . . -173.1(4) ?
C22 C32 C33 C34 . . . . 1.9(6) ?
C31 C32 C33 C38 . . . . 2.9(6) ?
C22 C32 C33 C38 . . . . 177.8(4) ?
C38 C33 C34 C35 . . . . -1.7(6) ?
C32 C33 C34 C35 . . . . 174.3(4) ?
C33 C34 C35 C36 . . . . 1.2(7) ?
C34 C35 C36 C37 . . . . 0.6(7) ?
C35 C36 C37 C38 . . . . -1.9(7) ?
C36 C37 C38 C39 . . . . -178.0(4) ?
C36 C37 C38 C33 . . . . 1.3(7) ?
C34 C33 C38 C39 . . . . 179.8(4) ?
C32 C33 C38 C39 . . . . 3.7(6) ?
C34 C33 C38 C37 . . . . 0.5(6) ?
C32 C33 C38 C37 . . . . -175.7(4) ?
C37 C38 C39 C40 . . . . 174.1(4) ?
C33 C38 C39 C40 . . . . -5.2(7) ?
C38 C39 C40 C31 . . . . 0.0(7) ?
C32 C31 C40 C39 . . . . 7.1(7) ?
O4 C31 C40 C39 . . . . -176.2(4) ?
C54 N1 C41 C42 . . . . 114.0(5) ?
P1 N1 C41 C42 . . . . -118.7(4) ?
C54 N1 C41 C46 . . . . -67.5(5) ?
P1 N1 C41 C46 . . . . 59.8(5) ?
C46 C41 C42 C43 . . . . 1.0(7) ?
N1 C41 C42 C43 . . . . 179.5(4) ?
C41 C42 C43 C44 . . . . -2.3(8) ?
C42 C43 C44 C45 . . . . 1.1(8) ?
C43 C44 C45 C46 . . . . 1.5(8) ?
C44 C45 C46 C41 . . . . -2.6(7) ?
C44 C45 C46 C47 . . . . 178.6(4) ?
C42 C41 C46 C45 . . . . 1.4(6) ?
N1 C41 C46 C45 . . . . -177.1(4) ?
C42 C41 C46 C47 . . . . -179.9(4) ?
N1 C41 C46 C47 . . . . 1.7(6) ?
C45 C46 C47 C48 . . . . -149.4(4) ?
C41 C46 C47 C48 . . . . 31.9(6) ?
C45 C46 C47 Ir1 . . . . 125.4(4) ?
C41 C46 C47 Ir1 . . . . -53.3(5) ?
C61 Ir1 C47 C48 . . . . 3.0(4) ?
P2 Ir1 C47 C48 . . . . 89.1(2) ?
P1 Ir1 C47 C48 . . . . -86.0(2) ?
Cl1 Ir1 C47 C48 . . . . -177.8(2) ?
C48 Ir1 C47 C46 . . . . 120.6(5) ?
C61 Ir1 C47 C46 . . . . 123.6(3) ?
P2 Ir1 C47 C46 . . . . -150.3(3) ?
P1 Ir1 C47 C46 . . . . 34.6(3) ?
Cl1 Ir1 C47 C46 . . . . -57.2(3) ?
C46 C47 C48 C49 . . . . 5.1(7) ?
Ir1 C47 C48 C49 . . . . 116.0(4) ?
C46 C47 C48 Ir1 . . . . -110.9(4) ?
C62 Ir1 C48 C47 . . . . 179.8(3) ?
C61 Ir1 C48 C47 . . . . -178.0(3) ?
P2 Ir1 C48 C47 . . . . -92.2(2) ?
P1 Ir1 C48 C47 . . . . 91.8(2) ?
Cl1 Ir1 C48 C47 . . . . 2.9(3) ?
C47 Ir1 C48 C49 . . . . -118.7(5) ?
C62 Ir1 C48 C49 . . . . 61.1(5) ?
C61 Ir1 C48 C49 . . . . 63.3(4) ?
P2 Ir1 C48 C49 . . . . 149.1(3) ?
P1 Ir1 C48 C49 . . . . -26.9(3) ?
Cl1 Ir1 C48 C49 . . . . -115.8(3) ?
C47 C48 C49 C50 . . . . 138.9(5) ?
Ir1 C48 C49 C50 . . . . -134.1(4) ?
C47 C48 C49 C54 . . . . -34.8(6) ?
Ir1 C48 C49 C54 . . . . 52.2(6) ?
C54 C49 C50 C51 . . . . 2.9(7) ?
C48 C49 C50 C51 . . . . -171.3(5) ?
C49 C50 C51 C52 . . . . -0.3(8) ?
C50 C51 C52 C53 . . . . -2.0(9) ?
C51 C52 C53 C54 . . . . 1.7(9) ?
C52 C53 C54 C49 . . . . 0.9(8) ?
C52 C53 C54 N1 . . . . 179.8(5) ?
C50 C49 C54 C53 . . . . -3.1(7) ?
C48 C49 C54 C53 . . . . 170.7(5) ?
C50 C49 C54 N1 . . . . 177.9(4) ?
C48 C49 C54 N1 . . . . -8.2(7) ?
C41 N1 C54 C53 . . . . -105.9(5) ?
P1 N1 C54 C53 . . . . 127.1(4) ?
C41 N1 C54 C49 . . . . 73.1(5) ?
P1 N1 C54 C49 . . . . -53.9(5) ?
C68 N2 C55 C56 . . . . -107.5(5) ?
P2 N2 C55 C56 . . . . 124.5(4) ?
C68 N2 C55 C60 . . . . 72.9(5) ?
P2 N2 C55 C60 . . . . -55.0(5) ?
C60 C55 C56 C57 . . . . 1.8(7) ?
N2 C55 C56 C57 . . . . -177.7(4) ?
C55 C56 C57 C58 . . . . 0.9(8) ?
C56 C57 C58 C59 . . . . -1.6(8) ?
C57 C58 C59 C60 . . . . -0.2(8) ?
C56 C55 C60 C59 . . . . -3.5(7) ?
N2 C55 C60 C59 . . . . 176.0(4) ?
C56 C55 C60 C61 . . . . 174.0(4) ?
N2 C55 C60 C61 . . . . -6.4(7) ?
C58 C59 C60 C55 . . . . 2.7(7) ?
C58 C59 C60 C61 . . . . -175.0(5) ?
C55 C60 C61 C62 . . . . -36.2(7) ?
C59 C60 C61 C62 . . . . 141.4(5) ?
C55 C60 C61 Ir1 . . . . 50.6(6) ?
C59 C60 C61 Ir1 . . . . -131.9(4) ?
C47 Ir1 C61 C62 . . . . -179.6(3) ?
C48 Ir1 C61 C62 . . . . -177.7(3) ?
P2 Ir1 C61 C62 . . . . 91.8(2) ?
P1 Ir1 C61 C62 . . . . -91.8(2) ?
Cl1 Ir1 C61 C62 . . . . 1.4(3) ?
C47 Ir1 C61 C60 . . . . 62.5(5) ?
C62 Ir1 C61 C60 . . . . -117.9(5) ?
C48 Ir1 C61 C60 . . . . 64.4(4) ?
P2 Ir1 C61 C60 . . . . -26.1(3) ?
P1 Ir1 C61 C60 . . . . 150.4(3) ?
Cl1 Ir1 C61 C60 . . . . -116.5(3) ?
C60 C61 C62 C63 . . . . 5.4(7) ?
Ir1 C61 C62 C63 . . . . -111.0(4) ?
C60 C61 C62 Ir1 . . . . 116.4(4) ?
C48 Ir1 C62 C61 . . . . 3.4(4) ?
P2 Ir1 C62 C61 . . . . -85.9(2) ?
P1 Ir1 C62 C61 . . . . 89.2(2) ?
Cl1 Ir1 C62 C61 . . . . -178.9(2) ?
C48 Ir1 C62 C63 . . . . 124.3(3) ?
C61 Ir1 C62 C63 . . . . 120.9(5) ?
P2 Ir1 C62 C63 . . . . 35.0(3) ?
P1 Ir1 C62 C63 . . . . -149.9(3) ?
Cl1 Ir1 C62 C63 . . . . -58.1(3) ?
C61 C62 C63 C68 . . . . 30.5(7) ?
Ir1 C62 C63 C68 . . . . -55.0(6) ?
C61 C62 C63 C64 . . . . -148.0(5) ?
Ir1 C62 C63 C64 . . . . 126.6(4) ?
C68 C63 C64 C65 . . . . -3.8(7) ?
C62 C63 C64 C65 . . . . 174.8(5) ?
C63 C64 C65 C66 . . . . 0.8(8) ?
C64 C65 C66 C67 . . . . 2.6(8) ?
C65 C66 C67 C68 . . . . -3.0(8) ?
C66 C67 C68 C63 . . . . -0.2(7) ?
C66 C67 C68 N2 . . . . -179.4(4) ?
C64 C63 C68 C67 . . . . 3.5(7) ?
C62 C63 C68 C67 . . . . -175.0(4) ?
C64 C63 C68 N2 . . . . -177.3(4) ?
C62 C63 C68 N2 . . . . 4.2(7) ?
C55 N2 C68 C67 . . . . 109.2(5) ?
P2 N2 C68 C67 . . . . -123.0(4) ?
C55 N2 C68 C63 . . . . -70.1(5) ?
P2 N2 C68 C63 . . . . 57.8(5) ?
C131 Ir2 P3 O6 . . . . 78.34(18) ?
C132 Ir2 P3 O6 . . . . 117.06(19) ?
C117 Ir2 P3 O6 . . . . -145.60(18) ?
C118 Ir2 P3 O6 . . . . -106.98(18) ?
Cl2 Ir2 P3 O6 . . . . -15.01(15) ?
C131 Ir2 P3 O5 . . . . -47.18(17) ?
C132 Ir2 P3 O5 . . . . -8.46(18) ?
C117 Ir2 P3 O5 . . . . 88.88(17) ?
C118 Ir2 P3 O5 . . . . 127.50(17) ?
Cl2 Ir2 P3 O5 . . . . -140.53(13) ?
C131 Ir2 P3 N3 . . . . -163.84(18) ?
C132 Ir2 P3 N3 . . . . -125.12(18) ?
C117 Ir2 P3 N3 . . . . -27.78(18) ?
C118 Ir2 P3 N3 . . . . 10.84(18) ?
Cl2 Ir2 P3 N3 . . . . 102.81(14) ?
C131 Ir2 P4 O8 . . . . -97.57(18) ?
C132 Ir2 P4 O8 . . . . -136.30(18) ?
C117 Ir2 P4 O8 . . . . 126.35(17) ?
C118 Ir2 P4 O8 . . . . 87.76(17) ?
Cl2 Ir2 P4 O8 . . . . -4.21(14) ?
C131 Ir2 P4 O7 . . . . 137.10(17) ?
C132 Ir2 P4 O7 . . . . 98.37(17) ?
C117 Ir2 P4 O7 . . . . 1.03(17) ?
C118 Ir2 P4 O7 . . . . -37.57(17) ?
Cl2 Ir2 P4 O7 . . . . -129.53(13) ?
C131 Ir2 P4 N4 . . . . 17.19(18) ?
C132 Ir2 P4 N4 . . . . -21.54(18) ?
C117 Ir2 P4 N4 . . . . -118.89(18) ?
C118 Ir2 P4 N4 . . . . -157.48(17) ?
Cl2 Ir2 P4 N4 . . . . 110.55(14) ?
O6 P3 O5 C71 . . . . 28.0(3) ?
N3 P3 O5 C71 . . . . -75.7(3) ?
Ir2 P3 O5 C71 . . . . 163.4(3) ?
O5 P3 O6 C81 . . . . 59.3(3) ?
N3 P3 O6 C81 . . . . 166.2(3) ?
Ir2 P3 O6 C81 . . . . -70.5(3) ?
O8 P4 O7 C91 . . . . 47.3(3) ?
N4 P4 O7 C91 . . . . -55.5(3) ?
Ir2 P4 O7 C91 . . . . -179.6(2) ?
O7 P4 O8 C101 . . . . 41.2(3) ?
N4 P4 O8 C101 . . . . 148.6(3) ?
Ir2 P4 O8 C101 . . . . -89.6(3) ?
O6 P3 N3 C111 . . . . -159.0(3) ?
O5 P3 N3 C111 . . . . -52.4(3) ?
Ir2 P3 N3 C111 . . . . 69.8(3) ?
O6 P3 N3 C124 . . . . 74.1(3) ?
O5 P3 N3 C124 . . . . -179.3(3) ?
Ir2 P3 N3 C124 . . . . -57.1(3) ?
O8 P4 N4 C138 . . . . -168.0(3) ?
O7 P4 N4 C138 . . . . -61.4(3) ?
Ir2 P4 N4 C138 . . . . 64.9(3) ?
O8 P4 N4 C125 . . . . 65.1(3) ?
O7 P4 N4 C125 . . . . 171.7(3) ?
Ir2 P4 N4 C125 . . . . -62.0(3) ?
P3 O5 C71 C72 . . . . -66.8(5) ?
P3 O5 C71 C80 . . . . 118.8(4) ?
O5 C71 C72 C73 . . . . -179.1(3) ?
C80 C71 C72 C73 . . . . -5.0(6) ?
O5 C71 C72 C82 . . . . 3.9(6) ?
C80 C71 C72 C82 . . . . 177.9(4) ?
C71 C72 C73 C74 . . . . -172.9(4) ?
C82 C72 C73 C74 . . . . 4.2(7) ?
C71 C72 C73 C78 . . . . 5.9(6) ?
C82 C72 C73 C78 . . . . -177.1(4) ?
C78 C73 C74 C75 . . . . 2.9(7) ?
C72 C73 C74 C75 . . . . -178.3(4) ?
C73 C74 C75 C76 . . . . -0.5(8) ?
C74 C75 C76 C77 . . . . -2.2(8) ?
C75 C76 C77 C78 . . . . 2.2(8) ?
C76 C77 C78 C79 . . . . -178.4(5) ?
C76 C77 C78 C73 . . . . 0.4(8) ?
C74 C73 C78 C77 . . . . -2.9(6) ?
C72 C73 C78 C77 . . . . 178.3(4) ?
C74 C73 C78 C79 . . . . 175.9(4) ?
C72 C73 C78 C79 . . . . -2.9(6) ?
C77 C78 C79 C80 . . . . 177.6(5) ?
C73 C78 C79 C80 . . . . -1.1(7) ?
C78 C79 C80 C71 . . . . 2.1(7) ?
C72 C71 C80 C79 . . . . 1.0(7) ?
O5 C71 C80 C79 . . . . 175.3(4) ?
P3 O6 C81 C82 . . . . -71.1(4) ?
P3 O6 C81 C90 . . . . 110.4(4) ?
C90 C81 C82 C83 . . . . -10.5(7) ?
O6 C81 C82 C83 . . . . 171.0(4) ?
C90 C81 C82 C72 . . . . 167.6(4) ?
O6 C81 C82 C72 . . . . -10.9(6) ?
C71 C72 C82 C81 . . . . 53.8(6) ?
C73 C72 C82 C81 . . . . -123.2(5) ?
C71 C72 C82 C83 . . . . -128.1(5) ?
C73 C72 C82 C83 . . . . 54.9(6) ?
C81 C82 C83 C84 . . . . -169.8(4) ?
C72 C82 C83 C84 . . . . 12.0(7) ?
C81 C82 C83 C88 . . . . 7.5(6) ?
C72 C82 C83 C88 . . . . -170.7(4) ?
C82 C83 C84 C85 . . . . 177.3(5) ?
C88 C83 C84 C85 . . . . -0.1(7) ?
C83 C84 C85 C86 . . . . 0.2(8) ?
C84 C85 C86 C87 . . . . -0.5(9) ?
C85 C86 C87 C88 . . . . 0.6(9) ?
C86 C87 C88 C89 . . . . -177.9(5) ?
C86 C87 C88 C83 . . . . -0.5(8) ?
C84 C83 C88 C87 . . . . 0.2(7) ?
C82 C83 C88 C87 . . . . -177.2(4) ?
C84 C83 C88 C89 . . . . 177.7(4) ?
C82 C83 C88 C89 . . . . 0.2(7) ?
C87 C88 C89 C90 . . . . 171.8(5) ?
C83 C88 C89 C90 . . . . -5.6(8) ?
C88 C89 C90 C81 . . . . 3.0(8) ?
C82 C81 C90 C89 . . . . 5.4(7) ?
O6 C81 C90 C89 . . . . -176.1(4) ?
P4 O7 C91 C92 . . . . -66.7(5) ?
P4 O7 C91 C100 . . . . 117.7(4) ?
C100 C91 C92 C93 . . . . -11.2(6) ?
O7 C91 C92 C93 . . . . 173.5(4) ?
C100 C91 C92 C102 . . . . 166.7(4) ?
O7 C91 C92 C102 . . . . -8.6(6) ?
C91 C92 C93 C98 . . . . 10.2(6) ?
C102 C92 C93 C98 . . . . -167.8(4) ?
C91 C92 C93 C94 . . . . -168.2(4) ?
C102 C92 C93 C94 . . . . 13.9(6) ?
C98 C93 C94 C95 . . . . 1.5(7) ?
C92 C93 C94 C95 . . . . 179.9(4) ?
C93 C94 C95 C96 . . . . 1.2(7) ?
C94 C95 C96 C97 . . . . -2.1(8) ?
C95 C96 C97 C98 . . . . 0.3(7) ?
C94 C93 C98 C97 . . . . -3.3(6) ?
C92 C93 C98 C97 . . . . 178.3(4) ?
C94 C93 C98 C99 . . . . 175.2(4) ?
C92 C93 C98 C99 . . . . -3.2(6) ?
C96 C97 C98 C93 . . . . 2.4(7) ?
C96 C97 C98 C99 . . . . -176.1(5) ?
C93 C98 C99 C100 . . . . -3.5(7) ?
C97 C98 C99 C100 . . . . 175.0(4) ?
C98 C99 C100 C91 . . . . 2.9(7) ?
C92 C91 C100 C99 . . . . 4.8(7) ?
O7 C91 C100 C99 . . . . -179.7(4) ?
P4 O8 C101 C102 . . . . -74.3(4) ?
P4 O8 C101 C110 . . . . 109.7(4) ?
O8 C101 C102 C103 . . . . -178.9(3) ?
C110 C101 C102 C103 . . . . -3.2(6) ?
O8 C101 C102 C92 . . . . 4.2(6) ?
C110 C101 C102 C92 . . . . 180.0(4) ?
C91 C92 C102 C101 . . . . 51.9(6) ?
C93 C92 C102 C101 . . . . -130.3(4) ?
C91 C92 C102 C103 . . . . -124.9(5) ?
C93 C92 C102 C103 . . . . 53.0(6) ?
C101 C102 C103 C104 . . . . -173.9(4) ?
C92 C102 C103 C104 . . . . 2.9(6) ?
C101 C102 C103 C108 . . . . 3.3(6) ?
C92 C102 C103 C108 . . . . -179.8(4) ?
C108 C103 C104 C105 . . . . 3.4(7) ?
C102 C103 C104 C105 . . . . -179.3(4) ?
C103 C104 C105 C106 . . . . -1.1(7) ?
C104 C105 C106 C107 . . . . -1.2(8) ?
C105 C106 C107 C108 . . . . 1.1(8) ?
C106 C107 C108 C109 . . . . -178.4(5) ?
C106 C107 C108 C103 . . . . 1.3(7) ?
C104 C103 C108 C109 . . . . 176.2(4) ?
C102 C103 C108 C109 . . . . -1.2(6) ?
C104 C103 C108 C107 . . . . -3.5(6) ?
C102 C103 C108 C107 . . . . 179.1(4) ?
C107 C108 C109 C110 . . . . 178.3(4) ?
C103 C108 C109 C110 . . . . -1.4(7) ?
C108 C109 C110 C101 . . . . 1.7(7) ?
C102 C101 C110 C109 . . . . 0.6(7) ?
O8 C101 C110 C109 . . . . 176.4(4) ?
C124 N3 C111 C112 . . . . -108.1(4) ?
P3 N3 C111 C112 . . . . 123.4(4) ?
C124 N3 C111 C116 . . . . 72.1(5) ?
P3 N3 C111 C116 . . . . -56.5(4) ?
C116 C111 C112 C113 . . . . 0.9(7) ?
N3 C111 C112 C113 . . . . -178.9(4) ?
C111 C112 C113 C114 . . . . 0.5(7) ?
C112 C113 C114 C115 . . . . -0.7(7) ?
C113 C114 C115 C116 . . . . -0.5(7) ?
C114 C115 C116 C111 . . . . 1.9(7) ?
C114 C115 C116 C117 . . . . -174.9(4) ?
C112 C111 C116 C115 . . . . -2.1(6) ?
N3 C111 C116 C115 . . . . 177.7(4) ?
C112 C111 C116 C117 . . . . 174.6(4) ?
N3 C111 C116 C117 . . . . -5.5(6) ?
C115 C116 C117 C118 . . . . 137.7(4) ?
C111 C116 C117 C118 . . . . -39.0(6) ?
C115 C116 C117 Ir2 . . . . -135.7(4) ?
C111 C116 C117 Ir2 . . . . 47.6(6) ?
C131 Ir2 C117 C118 . . . . -177.4(3) ?
C132 Ir2 C117 C118 . . . . -173.3(3) ?
P4 Ir2 C117 C118 . . . . -85.4(2) ?
P3 Ir2 C117 C118 . . . . 94.2(2) ?
Cl2 Ir2 C117 C118 . . . . 8.0(3) ?
C131 Ir2 C117 C116 . . . . 66.0(4) ?
C132 Ir2 C117 C116 . . . . 70.0(4) ?
C118 Ir2 C117 C116 . . . . -116.7(5) ?
P4 Ir2 C117 C116 . . . . 157.9(3) ?
P3 Ir2 C117 C116 . . . . -22.5(3) ?
Cl2 Ir2 C117 C116 . . . . -108.6(3) ?
C116 C117 C118 C119 . . . . 6.1(7) ?
Ir2 C117 C118 C119 . . . . -110.9(4) ?
C116 C117 C118 Ir2 . . . . 117.0(4) ?
C132 Ir2 C118 C117 . . . . 9.5(4) ?
P4 Ir2 C118 C117 . . . . 96.2(2) ?
P3 Ir2 C118 C117 . . . . -84.5(2) ?
Cl2 Ir2 C118 C117 . . . . -173.9(2) ?
C132 Ir2 C118 C119 . . . . 129.1(3) ?
C117 Ir2 C118 C119 . . . . 119.6(4) ?
P4 Ir2 C118 C119 . . . . -144.2(3) ?
P3 Ir2 C118 C119 . . . . 35.1(3) ?
Cl2 Ir2 C118 C119 . . . . -54.3(3) ?
C117 C118 C119 C124 . . . . 35.8(7) ?
Ir2 C118 C119 C124 . . . . -48.7(5) ?
C117 C118 C119 C120 . . . . -143.7(4) ?
Ir2 C118 C119 C120 . . . . 131.8(4) ?
C124 C119 C120 C121 . . . . 1.0(7) ?
C118 C119 C120 C121 . . . . -179.5(4) ?
C119 C120 C121 C122 . . . . -0.3(8) ?
C120 C121 C122 C123 . . . . 0.3(8) ?
C121 C122 C123 C124 . . . . -1.1(8) ?
C120 C119 C124 C123 . . . . -1.8(7) ?
C118 C119 C124 C123 . . . . 178.7(4) ?
C120 C119 C124 N3 . . . . 176.4(4) ?
C118 C119 C124 N3 . . . . -3.0(7) ?
C122 C123 C124 C119 . . . . 1.9(7) ?
C122 C123 C124 N3 . . . . -176.4(4) ?
C111 N3 C124 C119 . . . . -64.8(5) ?
P3 N3 C124 C119 . . . . 62.0(5) ?
C111 N3 C124 C123 . . . . 113.5(5) ?
P3 N3 C124 C123 . . . . -119.7(4) ?
C138 N4 C125 C126 . . . . 111.8(4) ?
P4 N4 C125 C126 . . . . -120.5(4) ?
C138 N4 C125 C130 . . . . -67.7(5) ?
P4 N4 C125 C130 . . . . 59.9(5) ?
C130 C125 C126 C127 . . . . 0.4(7) ?
N4 C125 C126 C127 . . . . -179.1(4) ?
C125 C126 C127 C128 . . . . 0.4(8) ?
C126 C127 C128 C129 . . . . -1.5(9) ?
C127 C128 C129 C130 . . . . 1.8(9) ?
C126 C125 C130 C129 . . . . -0.1(7) ?
N4 C125 C130 C129 . . . . 179.4(4) ?
C126 C125 C130 C131 . . . . -179.6(4) ?
N4 C125 C130 C131 . . . . -0.2(7) ?
C128 C129 C130 C125 . . . . -1.0(7) ?
C128 C129 C130 C131 . . . . 178.6(5) ?
C125 C130 C131 C132 . . . . 37.0(7) ?
C129 C130 C131 C132 . . . . -142.5(5) ?
C125 C130 C131 Ir2 . . . . -48.5(6) ?
C129 C130 C131 Ir2 . . . . 132.0(4) ?
C117 Ir2 C131 C132 . . . . 6.4(4) ?
P4 Ir2 C131 C132 . . . . -87.9(2) ?
P3 Ir2 C131 C132 . . . . 92.8(2) ?
Cl2 Ir2 C131 C132 . . . . -177.7(2) ?
C132 Ir2 C131 C130 . . . . 118.5(5) ?
C117 Ir2 C131 C130 . . . . 124.9(3) ?
P4 Ir2 C131 C130 . . . . 30.6(3) ?
P3 Ir2 C131 C130 . . . . -148.8(3) ?
Cl2 Ir2 C131 C130 . . . . -59.2(3) ?
C130 C131 C132 C133 . . . . 1.6(6) ?
Ir2 C131 C132 C133 . . . . 114.9(4) ?
C130 C131 C132 Ir2 . . . . -113.3(4) ?
C117 Ir2 C132 C131 . . . . -175.5(3) ?
C118 Ir2 C132 C131 . . . . 178.5(3) ?
P4 Ir2 C132 C131 . . . . 90.6(2) ?
P3 Ir2 C132 C131 . . . . -88.8(2) ?
Cl2 Ir2 C132 C131 . . . . 3.1(3) ?
C131 Ir2 C132 C133 . . . . -118.0(5) ?
C117 Ir2 C132 C133 . . . . 66.5(4) ?
C118 Ir2 C132 C133 . . . . 60.5(4) ?
P4 Ir2 C132 C133 . . . . -27.4(3) ?
P3 Ir2 C132 C133 . . . . 153.2(3) ?
Cl2 Ir2 C132 C133 . . . . -114.9(3) ?
C131 C132 C133 C134 . . . . 140.1(5) ?
Ir2 C132 C133 C134 . . . . -133.8(4) ?
C131 C132 C133 C138 . . . . -37.0(6) ?
Ir2 C132 C133 C138 . . . . 49.0(6) ?
C138 C133 C134 C135 . . . . 3.4(7) ?
C132 C133 C134 C135 . . . . -173.9(4) ?
C133 C134 C135 C136 . . . . -1.4(8) ?
C134 C135 C136 C137 . . . . -1.2(7) ?
C135 C136 C137 C138 . . . . 1.5(7) ?
C136 C137 C138 C133 . . . . 0.7(7) ?
C136 C137 C138 N4 . . . . 178.6(4) ?
C134 C133 C138 C137 . . . . -3.1(6) ?
C132 C133 C138 C137 . . . . 174.1(4) ?
C134 C133 C138 N4 . . . . 179.1(4) ?
C132 C133 C138 N4 . . . . -3.7(6) ?
C125 N4 C138 C137 . . . . -107.4(4) ?
P4 N4 C138 C137 . . . . 124.9(4) ?
C125 N4 C138 C133 . . . . 70.5(5) ?
P4 N4 C138 C133 . . . . -57.2(5) ?
C146 C141 C142 C143 . . . . 2.5(14) ?
C141 C142 C143 C144 . . . . -2.4(13) ?
C142 C143 C144 C145 . . . . 1.3(11) ?
C143 C144 C145 C146 . . . . -0.4(11) ?
C142 C141 C146 C145 . . . . -1.6(12) ?
C144 C145 C146 C141 . . . . 0.5(11) ?
C156 C151 C152 C153 . . . . 1(2) ?
C151 C152 C153 C154 . . . . 2(3) ?
C152 C153 C154 C155 . . . . -5(2) ?
C153 C154 C155 C156 . . . . 6(2) ?
C154 C155 C156 C151 . . . . -4(2) ?
C152 C151 C156 C155 . . . . 0(2) ?
C161 C162 C163 C164 . . . . 70.4(12) ?
C162 C163 C164 C165 . . . . 89.2(11) ?
C171 C172 C173 C174 . . . . 162.7(10) ?
C172 C173 C174 C175 . . . . 82.0(16) ?
